data_7202673
loop_
_publ_author_name
'Christer Aaker\"oy'
'Nate Schultheiss'
'John Desper'

_publ_section_title
;
 Synthesis and hydrogen-bond capabilities of an amino-pyridine
 functionalized cavitand
;
_journal_issue 3
_journal_name_full CrystEngComm
_journal_page_first 211
_journal_paper_doi 10.1039/b618728e
_journal_volume 9
_journal_year 2007
_chemical_formula_moiety
;
(C80 H80 N8 O8) (C7 H4 N2 O6)4 (C2 H3 N)2.45 (C2 H5 O)0.55
;
_chemical_formula_sum 'C114 H106.1 N18.45 O32.55'
_chemical_formula_weight 2255.37
_chemical_name_common '3S (aminopyridyl)ethynylcavitand, NO22PhCOOH'
_chemical_name_systematic
;
3S (aminopyridyl)ethynylcavitand, NO22PhCOOH
;
_space_group_IT_number 2
_symmetry_cell_setting triclinic
_symmetry_space_group_name_Hall '-P 1'
_symmetry_space_group_name_H-M 'P -1'
_atom_sites_solution_hydrogens geom
_atom_sites_solution_primary direct
_atom_sites_solution_secondary difmap
_audit_creation_method SHELXL-97
_cell_angle_alpha 76.787(10)
_cell_angle_beta 85.972(12)
_cell_angle_gamma 64.566(9)
_cell_formula_units_Z 2
_cell_length_a 14.636(3)
_cell_length_b 17.062(3)
_cell_length_c 25.079(4)
_cell_measurement_reflns_used 1975
_cell_measurement_temperature 143(2)
_cell_measurement_theta_max 26.65
_cell_measurement_theta_min 2.25
_cell_volume 5503.2(18)
_computing_cell_refinement 'Bruker XSCANS'
_computing_data_collection 'Bruker XSCANS'
_computing_data_reduction 'Bruker SHELXTL'
_computing_molecular_graphics 'Bruker SHELXTL'
_computing_publication_material 'Bruker SHELXTL'
_computing_structure_refinement 'SHELXL-97 (Sheldrick, 1997)'
_computing_structure_solution 'SHELXS-97 (Sheldrick, 1990)'
_diffrn_ambient_temperature 143(2)
_diffrn_measured_fraction_theta_full 0.952
_diffrn_measured_fraction_theta_max 0.952
_diffrn_measurement_device_type 'CCD area detector'
_diffrn_measurement_method 'phi and omega scans'
_diffrn_radiation_monochromator graphite
_diffrn_radiation_source 'fine-focus sealed tube'
_diffrn_radiation_type MoK\a
_diffrn_radiation_wavelength 0.71073
_diffrn_reflns_av_R_equivalents 0.1944
_diffrn_reflns_av_sigmaI/netI 0.6566
_diffrn_reflns_limit_h_max 19
_diffrn_reflns_limit_h_min -18
_diffrn_reflns_limit_k_max 22
_diffrn_reflns_limit_k_min -20
_diffrn_reflns_limit_l_max 29
_diffrn_reflns_limit_l_min -32
_diffrn_reflns_number 41304
_diffrn_reflns_theta_full 27.65
_diffrn_reflns_theta_max 27.65
_diffrn_reflns_theta_min 1.35
_exptl_absorpt_coefficient_mu 0.102
_exptl_absorpt_correction_type none
_exptl_crystal_colour orange
_exptl_crystal_density_diffrn 1.361
_exptl_crystal_density_method 'not measured'
_exptl_crystal_description plate
_exptl_crystal_F_000 2359
_exptl_crystal_size_max 0.30
_exptl_crystal_size_mid 0.15
_exptl_crystal_size_min 0.10
_refine_diff_density_max 0.700
_refine_diff_density_min -0.489
_refine_diff_density_rms 0.099
_refine_ls_extinction_method none
_refine_ls_goodness_of_fit_ref 0.762
_refine_ls_hydrogen_treatment constr
_refine_ls_matrix_type full
_refine_ls_number_parameters 1471
_refine_ls_number_reflns 24410
_refine_ls_number_restraints 22
_refine_ls_restrained_S_all 0.766
_refine_ls_R_factor_all 0.3967
_refine_ls_R_factor_gt 0.1084
_refine_ls_shift/su_max 0.001
_refine_ls_shift/su_mean 0.000
_refine_ls_structure_factor_coef Fsqd
_refine_ls_weighting_details 'calc w=1/[\s^2^(Fo^2^)+(0.1300P)^2^+0.0000P] where P=(Fo^2^+2Fc^2^)/3'
_refine_ls_weighting_scheme calc
_refine_ls_wR_factor_gt 0.2468
_refine_ls_wR_factor_ref 0.3484
_reflns_number_gt 4410
_reflns_number_total 24410
_reflns_threshold_expression >2sigma(I)
_cod_data_source_file b618728e.txt
_cod_data_source_block 6
_cod_depositor_comments
;
The following automatic conversions were performed:
'_symmetry_cell_setting' value 'Triclinic' changed to 'triclinic'
according to '/home/saulius/struct/CIF-dictionaries/cif_core.dic'
dictionary named 'cif_core.dic' version 2.4.1 from 2010-06-29.

Automatic conversion script
Id: cif_fix_enum 1527 2010-12-29 10:47:43Z saulius 
;
_cod_original_cell_volume 5503.3(16)
_cod_original_sg_symbol_H-M P-1
_cod_original_formula_sum 'C114 H106.10 N18.45 O32.55'
_cod_database_code 7202673

loop_
_symmetry_equiv_pos_as_xyz
'x, y, z'
'-x, -y, -z'

loop_
_atom_site_label
_atom_site_type_symbol
_atom_site_fract_x
_atom_site_fract_y
_atom_site_fract_z
_atom_site_U_iso_or_equiv
_atom_site_adp_type
_atom_site_occupancy
_atom_site_symmetry_multiplicity
_atom_site_calc_flag
_atom_site_refinement_flags
_atom_site_disorder_assembly
_atom_site_disorder_group
N1S N 0.8463(8) 0.8382(7) 0.1293(5) 0.106(4) Uiso 1 1 d D . .
C1S C 0.8426(10) 0.9119(8) 0.1129(5) 0.089(4) Uiso 1 1 d D . .
C2S C 0.8424(9) 1.0021(7) 0.0973(5) 0.091(4) Uiso 1 1 d D . .
H2A H 0.8203 1.0314 0.1283 0.137 Uiso 1 1 calc R . .
H2B H 0.7958 1.0380 0.0658 0.137 Uiso 1 1 calc R . .
H2C H 0.9108 0.9960 0.0877 0.137 Uiso 1 1 calc R . .
N2S N 1.5849(11) 0.1080(9) 0.0344(6) 0.112(4) Uiso 0.804(9) 1 d PD A 1
C3S C 1.5660(15) 0.0514(13) 0.0699(7) 0.112(4) Uiso 0.804(9) 1 d PD A 1
C4S C 1.5571(14) -0.0114(11) 0.1188(7) 0.112(4) Uiso 0.804(9) 1 d PD A 1
H4A H 1.5731 -0.0686 0.1094 0.168 Uiso 0.804(9) 1 calc PR A 1
H4B H 1.4878 0.0126 0.1318 0.168 Uiso 0.804(9) 1 calc PR A 1
H4C H 1.6045 -0.0201 0.1477 0.168 Uiso 0.804(9) 1 calc PR A 1
N3S N 1.412(4) 0.059(4) 0.027(2) 0.112(4) Uiso 0.196(9) 1 d PD A 2
C5S C 1.493(4) 0.019(5) 0.063(2) 0.112(4) Uiso 0.196(9) 1 d PD A 2
C6S C 1.600(4) -0.024(5) 0.086(3) 0.112(4) Uiso 0.196(9) 1 d PD A 2
H6A H 1.6002 -0.0234 0.1246 0.168 Uiso 0.196(9) 1 calc PR A 2
H6B H 1.6374 0.0095 0.0658 0.168 Uiso 0.196(9) 1 calc PR A 2
H6C H 1.6330 -0.0851 0.0809 0.168 Uiso 0.196(9) 1 calc PR A 2
N4S N 0.656(2) -0.0714(17) 0.2957(15) 0.157(12) Uiso 0.45 1 d PD B 1
C7S C 0.717(3) -0.1501(19) 0.2844(18) 0.113(16) Uiso 0.45 1 d PD B 1
C8S C 0.7812(18) -0.2503(15) 0.2944(10) 0.079(8) Uiso 0.45 1 d PD B 1
H8A H 0.7768 -0.2777 0.3328 0.119 Uiso 0.45 1 calc PR B 1
H8B H 0.8519 -0.2623 0.2864 0.119 Uiso 0.45 1 calc PR B 1
H8C H 0.7562 -0.2754 0.2705 0.119 Uiso 0.45 1 calc PR B 1
O1S O 0.7291(12) -0.1038(11) 0.3359(7) 0.101(5) Uiso 0.55 1 d P C 2
C9S C 0.7098(17) -0.1546(14) 0.3081(10) 0.059(7) Uiso 0.55 1 d P C 2
H9A H 0.6459 -0.1589 0.3203 0.070 Uiso 0.55 1 calc PR C 2
H9B H 0.7653 -0.2154 0.3149 0.070 Uiso 0.55 1 calc PR C 2
C10S C 0.700(2) -0.106(2) 0.2402(12) 0.146(12) Uiso 0.55 1 d P C 2
H10A H 0.6324 -0.0569 0.2315 0.219 Uiso 0.55 1 calc PR C 2
H10B H 0.7102 -0.1501 0.2185 0.219 Uiso 0.55 1 calc PR C 2
H10C H 0.7513 -0.0830 0.2313 0.219 Uiso 0.55 1 calc PR C 2
C31_1 C 0.5409(6) 0.6783(6) 0.4209(4) 0.038(2) Uani 1 1 d . D .
H31_1 H 0.6150 0.6384 0.4252 0.046 Uiso 1 1 calc R . .
C32_1 C 0.5171(6) 0.7367(6) 0.4631(4) 0.041(2) Uani 1 1 d . . .
H32A_1 H 0.5283 0.6987 0.5005 0.049 Uiso 1 1 calc R D .
H32B_1 H 0.4449 0.7797 0.4588 0.049 Uiso 1 1 calc R . .
C33A_1 C 0.5834(6) 0.7881(6) 0.4564(4) 0.048(3) Uani 0.598(6) 1 d PD D -1
H33A_1 H 0.5685 0.8215 0.4858 0.058 Uiso 0.598(6) 1 calc PR D -1
H33B_1 H 0.5658 0.8317 0.4208 0.058 Uiso 0.598(6) 1 calc PR D -1
C34A_1 C 0.6988(9) 0.7256(10) 0.4588(7) 0.062(4) Uani 0.598(6) 1 d PD D -1
H34A_1 H 0.7129 0.6916 0.4297 0.075 Uiso 0.598(6) 1 calc PR D -1
H34B_1 H 0.7158 0.6822 0.4945 0.075 Uiso 0.598(6) 1 calc PR D -1
C35A_1 C 0.7708(12) 0.7743(11) 0.4517(8) 0.099(7) Uani 0.598(6) 1 d PD D -1
H35A_1 H 0.7548 0.8185 0.4164 0.118 Uiso 0.598(6) 1 calc PR D -1
H35B_1 H 0.7611 0.8059 0.4817 0.118 Uiso 0.598(6) 1 calc PR D -1
C36A_1 C 0.8746(10) 0.7079(13) 0.4530(8) 0.081(6) Uani 0.598(6) 1 d PD D -1
H36A_1 H 0.8773 0.6604 0.4362 0.121 Uiso 0.598(6) 1 calc PR D -1
H36B_1 H 0.9001 0.6827 0.4911 0.121 Uiso 0.598(6) 1 calc PR D -1
H36B_1' H 0.9167 0.7356 0.4325 0.121 Uiso 0.598(6) 1 calc PR D -1
C33B_1 C 0.5834(6) 0.7881(6) 0.4564(4) 0.048(3) Uani 0.402(6) 1 d PD D -2
H33C_1 H 0.5923 0.8091 0.4170 0.058 Uiso 0.402(6) 1 calc PR D -2
H33D_1 H 0.6511 0.7488 0.4740 0.058 Uiso 0.402(6) 1 calc PR D -2
C34B_1 C 0.5292(17) 0.8691(13) 0.4842(10) 0.062(4) Uani 0.402(6) 1 d PD D -2
H34C_1 H 0.4599 0.9059 0.4681 0.075 Uiso 0.402(6) 1 calc PR D -2
H34D_1 H 0.5236 0.8474 0.5239 0.075 Uiso 0.402(6) 1 calc PR D -2
C35B_1 C 0.589(2) 0.9263(15) 0.4759(11) 0.099(7) Uani 0.402(6) 1 d PD D -2
H35C_1 H 0.6559 0.8910 0.4955 0.118 Uiso 0.402(6) 1 calc PR D -2
H35D_1 H 0.6019 0.9417 0.4364 0.118 Uiso 0.402(6) 1 calc PR D -2
C36B_1 C 0.5343(16) 1.0113(15) 0.4965(12) 0.081(6) Uani 0.402(6) 1 d PD D -2
H36D_1 H 0.4615 1.0350 0.4888 0.121 Uiso 0.402(6) 1 calc PR D -2
H36E_1 H 0.5590 1.0553 0.4780 0.121 Uiso 0.402(6) 1 calc PR D -2
H36F_1 H 0.5469 0.9986 0.5362 0.121 Uiso 0.402(6) 1 calc PR D -2
C37_1 C 0.6442(7) 0.5350(6) 0.3426(4) 0.042(3) Uani 1 1 d . D .
H37A_1 H 0.5824 0.5498 0.3211 0.050 Uiso 1 1 calc R . .
H37B_1 H 0.7010 0.4865 0.3295 0.050 Uiso 1 1 calc R . .
C31_2 C 0.2299(6) 0.6228(6) 0.4765(4) 0.038(2) Uani 1 1 d . . .
H31_2 H 0.2212 0.5681 0.4952 0.045 Uiso 1 1 calc R . .
C32_2 C 0.2075(6) 0.6802(7) 0.5180(4) 0.042(3) Uani 1 1 d . . .
H32A_2 H 0.2031 0.7395 0.4992 0.051 Uiso 1 1 calc R . .
H32B_2 H 0.2636 0.6527 0.5457 0.051 Uiso 1 1 calc R . .
C33_2 C 0.1087(7) 0.6911(7) 0.5465(4) 0.052(3) Uani 1 1 d . . .
H33A_2 H 0.0530 0.7187 0.5184 0.063 Uiso 1 1 calc R . .
H33B_2 H 0.1132 0.6314 0.5643 0.063 Uiso 1 1 calc R . .
C34_2 C 0.0826(9) 0.7461(11) 0.5884(5) 0.128(7) Uani 1 1 d . . .
H34A_2 H 0.0726 0.8072 0.5697 0.154 Uiso 1 1 calc R . .
H34B_2 H 0.1412 0.7215 0.6144 0.154 Uiso 1 1 calc R . .
C35_2 C -0.0105(10) 0.7521(14) 0.6210(6) 0.153(8) Uani 1 1 d . . .
H35A_2 H -0.0705 0.7979 0.5984 0.184 Uiso 1 1 calc R . .
H35B_2 H -0.0146 0.6945 0.6257 0.184 Uiso 1 1 calc R . .
C36_2 C -0.0179(12) 0.7705(13) 0.6685(6) 0.155(8) Uani 1 1 d . . .
H36A_2 H 0.0406 0.7261 0.6918 0.233 Uiso 1 1 calc R . .
H36B_2 H -0.0801 0.7698 0.6852 0.233 Uiso 1 1 calc R . .
H36C_2 H -0.0198 0.8297 0.6646 0.233 Uiso 1 1 calc R . .
C37_2 C 0.2649(6) 0.4710(6) 0.4071(4) 0.041(2) Uani 1 1 d . . .
H37A_2 H 0.2676 0.4144 0.4018 0.049 Uiso 1 1 calc R . .
H37B_2 H 0.2806 0.5024 0.3719 0.049 Uiso 1 1 calc R . .
C31_3 C 0.0209(6) 0.8942(6) 0.3306(4) 0.036(2) Uani 1 1 d . D .
H31_3 H -0.0437 0.9114 0.3103 0.044 Uiso 1 1 calc R . .
C32_3 C -0.0048(6) 0.9552(6) 0.3710(4) 0.039(2) Uani 1 1 d . . .
H32A_3 H 0.0574 0.9413 0.3916 0.047 Uiso 1 1 calc R . .
H32B_3 H -0.0308 1.0178 0.3503 0.047 Uiso 1 1 calc R . .
C33_3 C -0.0838(6) 0.9443(6) 0.4110(4) 0.040(2) Uani 1 1 d . . .
H33A_3 H -0.0542 0.8843 0.4355 0.048 Uiso 1 1 calc R . .
H33B_3 H -0.1420 0.9492 0.3904 0.048 Uiso 1 1 calc R . .
C34_3 C -0.1211(7) 1.0149(6) 0.4459(4) 0.045(3) Uani 1 1 d . . .
H34A_3 H -0.0617 1.0128 0.4639 0.054 Uiso 1 1 calc R . .
H34B_3 H -0.1544 1.0744 0.4213 0.054 Uiso 1 1 calc R . .
C35_3 C -0.1931(7) 1.0043(7) 0.4887(4) 0.054(3) Uani 1 1 d . . .
H35A_3 H -0.1580 0.9468 0.5150 0.065 Uiso 1 1 calc R . .
H35B_3 H -0.2498 1.0016 0.4711 0.065 Uiso 1 1 calc R . .
C36_3 C -0.2358(8) 1.0776(7) 0.5198(4) 0.066(3) Uani 1 1 d . . .
H36A_3 H -0.2823 1.0660 0.5472 0.099 Uiso 1 1 calc R . .
H36B_3 H -0.2724 1.1347 0.4943 0.099 Uiso 1 1 calc R . .
H36C_3 H -0.1804 1.0799 0.5383 0.099 Uiso 1 1 calc R . .
C37_3 C 0.0189(7) 0.7904(6) 0.2358(4) 0.044(3) Uani 1 1 d . D .
H37A_3 H 0.0907 0.7465 0.2397 0.053 Uiso 1 1 calc R . .
H37B_3 H -0.0139 0.7792 0.2070 0.053 Uiso 1 1 calc R . .
C31_4 C 0.3345(6) 0.9494(6) 0.2758(4) 0.037(2) Uani 1 1 d . D .
H31_4 H 0.3528 0.9805 0.2408 0.044 Uiso 1 1 calc R . .
C32_4 C 0.3069(6) 1.0131(6) 0.3157(4) 0.041(3) Uani 1 1 d . . .
H32A_4 H 0.2442 1.0669 0.3020 0.050 Uiso 1 1 calc R . .
H32B_4 H 0.2936 0.9832 0.3521 0.050 Uiso 1 1 calc R . .
C33_4 C 0.3916(7) 1.0405(7) 0.3214(5) 0.064(3) Uani 1 1 d . . .
H33A_4 H 0.4537 0.9866 0.3360 0.077 Uiso 1 1 calc R . .
H33B_4 H 0.4062 1.0685 0.2847 0.077 Uiso 1 1 calc R . .
C34_4 C 0.3658(10) 1.1045(10) 0.3587(8) 0.125(7) Uani 1 1 d . . .
H34A_4 H 0.3563 1.0727 0.3955 0.151 Uiso 1 1 calc R . .
H34B_4 H 0.4268 1.1145 0.3618 0.151 Uiso 1 1 calc R . .
C35_4 C 0.2944(13) 1.1773(14) 0.3496(11) 0.220(13) Uani 1 1 d . . .
H35A_4 H 0.2323 1.1678 0.3497 0.264 Uiso 1 1 calc R . .
H35B_4 H 0.3006 1.2082 0.3119 0.264 Uiso 1 1 calc R . .
C36_4 C 0.2771(12) 1.2431(9) 0.3884(6) 0.127(6) Uani 1 1 d . . .
H36A_4 H 0.2189 1.2996 0.3745 0.190 Uiso 1 1 calc R . .
H36B_4 H 0.3376 1.2538 0.3893 0.190 Uiso 1 1 calc R . .
H36C_4 H 0.2642 1.2168 0.4255 0.190 Uiso 1 1 calc R . .
C37_4 C 0.4023(7) 0.8589(6) 0.1671(4) 0.042(3) Uani 1 1 d . D .
H37A_4 H 0.4238 0.8621 0.1287 0.051 Uiso 1 1 calc R . .
H37B_4 H 0.4008 0.8003 0.1813 0.051 Uiso 1 1 calc R . .
C41_1 C 1.2563(7) 0.5898(6) 0.1176(5) 0.048(3) Uani 1 1 d . . .
C47_1 C 1.1630(7) 0.5832(7) 0.1010(4) 0.046(3) Uani 1 1 d . . .
O41_1 O 1.0880(4) 0.6168(4) 0.1304(3) 0.0535(19) Uani 1 1 d . . .
H41_1 H 1.0393 0.6081 0.1217 0.064 Uiso 1 1 calc R . .
O42_1 O 1.1636(4) 0.5464(4) 0.0633(3) 0.0496(18) Uani 1 1 d . . .
C42_1 C 1.3348(7) 0.5725(6) 0.0805(5) 0.058(3) Uani 1 1 d . . .
H42_1 H 1.3290 0.5572 0.0471 0.069 Uiso 1 1 calc R . .
C43_1 C 1.4209(7) 0.5785(7) 0.0940(5) 0.055(3) Uani 1 1 d . . .
N43_1 N 1.5016(7) 0.5615(7) 0.0560(5) 0.070(3) Uani 1 1 d . . .
O43_1 O 1.4796(6) 0.5834(6) 0.0065(4) 0.077(3) Uani 1 1 d . . .
O44_1 O 1.5893(6) 0.5284(6) 0.0751(4) 0.093(3) Uani 1 1 d . . .
C44_1 C 1.4307(7) 0.6017(7) 0.1416(5) 0.053(3) Uani 1 1 d . . .
H44_1 H 1.4905 0.6054 0.1506 0.064 Uiso 1 1 calc R . .
C45_1 C 1.3506(7) 0.6189(7) 0.1750(4) 0.051(3) Uani 1 1 d . . .
N45_1 N 1.3547(8) 0.6483(6) 0.2251(4) 0.064(3) Uani 1 1 d . . .
O45_1 O 1.4386(6) 0.6400(5) 0.2393(3) 0.081(3) Uani 1 1 d . . .
O46_1 O 1.2792(5) 0.6772(5) 0.2522(3) 0.072(2) Uani 1 1 d . . .
C46_1 C 1.2618(7) 0.6147(6) 0.1643(4) 0.047(3) Uani 1 1 d . . .
H46_1 H 1.2071 0.6287 0.1885 0.056 Uiso 1 1 calc R . .
C41_2 C 1.0165(8) 0.1243(7) 0.1739(5) 0.055(3) Uani 1 1 d . . .
C47_2 C 0.9229(10) 0.1314(9) 0.2063(6) 0.077(4) Uani 1 1 d . . .
O41_2 O 0.9144(5) 0.1627(5) 0.2501(3) 0.076(2) Uani 1 1 d . . .
H41_2 H 0.8611 0.1649 0.2659 0.091 Uiso 1 1 calc R . .
O42_2 O 0.8619(6) 0.1092(5) 0.1919(3) 0.080(3) Uani 1 1 d . . .
C42_2 C 1.0256(8) 0.0946(7) 0.1249(5) 0.071(4) Uani 1 1 d . . .
H42_2 H 0.9748 0.0816 0.1124 0.085 Uiso 1 1 calc R . .
C43_2 C 1.1107(9) 0.0855(8) 0.0963(5) 0.066(3) Uani 1 1 d . . .
N43_2 N 1.1254(9) 0.0522(7) 0.0466(5) 0.082(3) Uani 1 1 d . . .
O43_2 O 1.0557(7) 0.0427(6) 0.0283(3) 0.089(3) Uani 1 1 d . . .
O44_2 O 1.2111(7) 0.0321(6) 0.0246(4) 0.108(3) Uani 1 1 d . . .
C44_2 C 1.1895(10) 0.1044(7) 0.1133(5) 0.077(4) Uani 1 1 d . . .
H44_2 H 1.2500 0.0943 0.0937 0.093 Uiso 1 1 calc R . .
C45_2 C 1.1722(8) 0.1374(8) 0.1589(5) 0.062(3) Uani 1 1 d . . .
N45_2 N 1.2452(8) 0.1600(7) 0.1769(5) 0.082(4) Uani 1 1 d . . .
O45_2 O 1.3289(6) 0.1386(6) 0.1533(4) 0.097(3) Uani 1 1 d . . .
O46_2 O 1.2264(7) 0.2009(6) 0.2129(4) 0.098(3) Uani 1 1 d . . .
C46_2 C 1.0875(8) 0.1434(7) 0.1914(5) 0.065(3) Uani 1 1 d . . .
H46_2 H 1.0809 0.1609 0.2253 0.078 Uiso 1 1 calc R . .
C41_3 C -0.3617(7) 0.3573(6) 0.2081(4) 0.044(3) Uani 1 1 d . . .
C47_3 C -0.2735(7) 0.3800(7) 0.2000(4) 0.046(3) Uani 1 1 d . . .
O41_3 O -0.2675(4) 0.4243(4) 0.2333(3) 0.0489(18) Uani 1 1 d . . .
H41_3 H -0.2108 0.4260 0.2309 0.059 Uiso 1 1 calc R . .
O42_3 O -0.2177(5) 0.3576(5) 0.1619(3) 0.0510(19) Uani 1 1 d . . .
C42_3 C -0.3557(7) 0.2854(6) 0.1865(4) 0.046(3) Uani 1 1 d . . .
H42_3 H -0.3013 0.2579 0.1642 0.055 Uiso 1 1 calc R . .
C43_3 C -0.4321(7) 0.2558(7) 0.1990(4) 0.052(3) Uani 1 1 d . . .
N43_3 N -0.4240(8) 0.1810(7) 0.1778(5) 0.081(3) Uani 1 1 d . . .
O43_3 O -0.3616(6) 0.1551(6) 0.1446(4) 0.102(3) Uani 1 1 d . . .
O44_3 O -0.4797(7) 0.1472(7) 0.1972(5) 0.133(4) Uani 1 1 d . . .
C44_3 C -0.5146(7) 0.2973(7) 0.2302(4) 0.047(3) Uani 1 1 d . . .
H44_3 H -0.5652 0.2761 0.2393 0.056 Uiso 1 1 calc R . .
C45_3 C -0.5191(7) 0.3687(7) 0.2467(4) 0.047(3) Uani 1 1 d . . .
N45_3 N -0.6086(7) 0.4133(7) 0.2765(4) 0.064(3) Uani 1 1 d . . .
O45_3 O -0.6661(5) 0.3790(6) 0.2921(3) 0.091(3) Uani 1 1 d . . .
C46_3 C -0.4464(6) 0.4007(7) 0.2375(4) 0.046(3) Uani 1 1 d . . .
H46_3 H -0.4534 0.4509 0.2507 0.055 Uiso 1 1 calc R . .
O46_3 O -0.6193(6) 0.4825(6) 0.2875(3) 0.074(2) Uani 1 1 d . . .
C41_4 C -0.1991(7) 0.7075(6) -0.0318(4) 0.042(3) Uani 1 1 d . . .
C47_4 C -0.0960(7) 0.7063(7) -0.0311(4) 0.041(3) Uani 1 1 d . . .
O41_4 O -0.0813(4) 0.7397(4) 0.0045(3) 0.0505(19) Uani 1 1 d . . .
H41_4 H -0.0241 0.7403 0.0006 0.061 Uiso 1 1 calc R . .
O42_4 O -0.0352(4) 0.6765(4) -0.0669(3) 0.0452(17) Uani 1 1 d . . .
C42_4 C -0.2243(6) 0.6725(6) -0.0706(4) 0.043(3) Uani 1 1 d . . .
H42_4 H -0.1777 0.6497 -0.0976 0.051 Uiso 1 1 calc R . .
C43_4 C -0.3183(7) 0.6716(7) -0.0689(4) 0.046(3) Uani 1 1 d . . .
N43_4 N -0.3461(6) 0.6374(6) -0.1109(4) 0.053(2) Uani 1 1 d . . .
O43_4 O -0.2905(5) 0.6224(5) -0.1499(3) 0.0549(19) Uani 1 1 d . . .
O44_4 O -0.4245(5) 0.6266(5) -0.1054(3) 0.063(2) Uani 1 1 d . . .
C44_4 C -0.3877(7) 0.7011(6) -0.0307(4) 0.047(3) Uani 1 1 d . . .
H44_4 H -0.4507 0.6973 -0.0297 0.056 Uiso 1 1 calc R . .
C45_4 C -0.3618(7) 0.7364(6) 0.0061(4) 0.046(3) Uani 1 1 d . . .
N45_4 N -0.4315(6) 0.7695(6) 0.0496(4) 0.062(3) Uani 1 1 d . . .
O45_4 O -0.4968(5) 0.7402(5) 0.0596(3) 0.083(3) Uani 1 1 d . . .
O46_4 O -0.4202(5) 0.8176(5) 0.0740(3) 0.070(2) Uani 1 1 d . . .
C46_4 C -0.2670(7) 0.7398(7) 0.0073(4) 0.050(3) Uani 1 1 d . . .
H46_4 H -0.2508 0.7636 0.0342 0.060 Uiso 1 1 calc R . .
C11_1 C 0.5658(6) 0.7377(6) 0.2675(4) 0.036(2) Uani 1 1 d . . .
C12_1 C 0.5814(6) 0.6943(6) 0.3209(4) 0.031(2) Uani 1 1 d . D .
O12_1 O 0.6649(4) 0.6106(4) 0.3332(2) 0.0398(16) Uani 1 1 d . . .
C13_1 C 0.5217(7) 0.7309(6) 0.3618(4) 0.034(2) Uani 1 1 d . . .
C14_1 C 0.4431(6) 0.8138(6) 0.3465(4) 0.035(2) Uani 1 1 d . D .
H14_1 H 0.3995 0.8393 0.3738 0.042 Uiso 1 1 calc R . .
C15_1 C 0.4252(6) 0.8609(6) 0.2933(4) 0.030(2) Uani 1 1 d . . .
C16_1 C 0.4852(7) 0.8236(7) 0.2530(4) 0.037(2) Uani 1 1 d . D .
O16_1 O 0.4729(4) 0.8678(4) 0.1996(3) 0.0378(16) Uani 1 1 d . . .
C17_1 C 0.6294(7) 0.6994(6) 0.2243(4) 0.040(2) Uani 1 1 d . . .
C11_2 C 0.4820(7) 0.4826(6) 0.4203(4) 0.038(2) Uani 1 1 d . . .
C12_2 C 0.3846(6) 0.5103(6) 0.4410(4) 0.032(2) Uani 1 1 d . . .
O12_2 O 0.3388(4) 0.4525(4) 0.4478(2) 0.0420(16) Uani 1 1 d . . .
C13_2 C 0.3379(6) 0.5920(6) 0.4563(3) 0.033(2) Uani 1 1 d . . .
C14_2 C 0.3897(6) 0.6452(6) 0.4499(3) 0.035(2) Uani 1 1 d . D .
H14_2 H 0.3574 0.7017 0.4593 0.042 Uiso 1 1 calc R . .
C15_2 C 0.4867(6) 0.6188(6) 0.4304(4) 0.034(2) Uani 1 1 d . . .
C16_2 C 0.5299(6) 0.5394(6) 0.4153(4) 0.039(2) Uani 1 1 d . D .
O16_2 O 0.6302(4) 0.5056(4) 0.3977(2) 0.0384(16) Uani 1 1 d . . .
C17_2 C 0.5306(7) 0.3995(7) 0.4036(4) 0.038(2) Uani 1 1 d . . .
C11_3 C 0.0676(7) 0.6523(7) 0.3547(4) 0.038(2) Uani 1 1 d . . .
C12_3 C 0.0350(6) 0.7393(6) 0.3324(4) 0.033(2) Uani 1 1 d . . .
O12_3 O -0.0293(4) 0.7779(4) 0.2863(2) 0.0387(16) Uani 1 1 d . . .
C13_3 C 0.0583(6) 0.7970(6) 0.3569(4) 0.037(2) Uani 1 1 d . . .
C14_3 C 0.1206(6) 0.7562(6) 0.4033(4) 0.035(2) Uani 1 1 d . . .
H14_3 H 0.1397 0.7918 0.4201 0.042 Uiso 1 1 calc R . .
C15_3 C 0.1559(6) 0.6677(6) 0.4265(4) 0.033(2) Uani 1 1 d . . .
C16_3 C 0.1306(7) 0.6143(7) 0.4001(4) 0.039(2) Uani 1 1 d . . .
O16_3 O 0.1640(4) 0.5252(4) 0.4224(2) 0.0415(17) Uani 1 1 d . . .
C17_3 C 0.0432(7) 0.5979(6) 0.3279(4) 0.039(2) Uani 1 1 d . . .
C11_4 C 0.1660(6) 0.8920(6) 0.1972(4) 0.035(2) Uani 1 1 d . . .
C12_4 C 0.2419(6) 0.9165(6) 0.2103(4) 0.032(2) Uani 1 1 d . D .
O12_4 O 0.3035(4) 0.9285(4) 0.1693(2) 0.0365(15) Uani 1 1 d . . .
C13_4 C 0.2465(6) 0.9327(6) 0.2613(4) 0.032(2) Uani 1 1 d . . .
C14_4 C 0.1759(6) 0.9246(6) 0.2996(4) 0.036(2) Uani 1 1 d . D .
H14_4 H 0.1816 0.9325 0.3353 0.043 Uiso 1 1 calc R . .
C15_4 C 0.0956(6) 0.9049(6) 0.2877(4) 0.036(2) Uani 1 1 d . . .
C16_4 C 0.0939(6) 0.8901(6) 0.2363(4) 0.033(2) Uani 1 1 d . D .
O16_4 O 0.0143(4) 0.8762(4) 0.2194(2) 0.0394(16) Uani 1 1 d . . .
C17_4 C 0.1659(7) 0.8710(6) 0.1465(4) 0.039(2) Uani 1 1 d . . .
N21_1 N 0.9224(5) 0.6057(5) 0.1177(3) 0.0368(19) Uani 1 1 d . . .
C22_1 C 0.9176(6) 0.5490(6) 0.0887(4) 0.042(3) Uani 1 1 d . . .
N22_1 N 0.9968(5) 0.5112(5) 0.0595(3) 0.049(2) Uani 1 1 d . . .
H22A_1 H 1.0497 0.5232 0.0594 0.059 Uiso 1 1 calc R . .
H22B_1 H 0.9967 0.4742 0.0403 0.059 Uiso 1 1 calc R . .
C23_1 C 0.8306(6) 0.5319(6) 0.0927(4) 0.041(2) Uani 1 1 d . . .
H23_1 H 0.8255 0.4925 0.0730 0.050 Uiso 1 1 calc R . .
C24_1 C 0.7555(6) 0.5720(6) 0.1248(4) 0.040(2) Uani 1 1 d . . .
H24_1 H 0.6976 0.5597 0.1279 0.048 Uiso 1 1 calc R . .
C25_1 C 0.7602(6) 0.6313(6) 0.1536(4) 0.037(2) Uani 1 1 d . . .
C26_1 C 0.8440(6) 0.6475(6) 0.1476(4) 0.042(3) Uani 1 1 d . . .
H26_1 H 0.8472 0.6900 0.1653 0.050 Uiso 1 1 calc R . .
C27_1 C 0.6864(7) 0.6705(6) 0.1902(4) 0.041(3) Uani 1 1 d . . .
N21_2 N 0.7562(6) 0.1760(6) 0.3068(3) 0.053(2) Uani 1 1 d . . .
C22_2 C 0.7183(8) 0.1154(8) 0.3147(4) 0.059(3) Uani 1 1 d . . .
N22_2 N 0.7618(6) 0.0510(6) 0.2840(4) 0.071(3) Uani 1 1 d . . .
H22A_2 H 0.8104 0.0522 0.2615 0.085 Uiso 1 1 calc R . .
H22B_2 H 0.7409 0.0090 0.2871 0.085 Uiso 1 1 calc R . .
C23_2 C 0.6437(8) 0.1146(7) 0.3504(5) 0.062(3) Uani 1 1 d . . .
H23_2 H 0.6237 0.0672 0.3571 0.074 Uiso 1 1 calc R . .
C24_2 C 0.5978(8) 0.1849(7) 0.3765(4) 0.060(3) Uani 1 1 d . . .
H24_2 H 0.5446 0.1863 0.4008 0.072 Uiso 1 1 calc R . .
C25_2 C 0.6285(7) 0.2535(6) 0.3676(4) 0.042(2) Uani 1 1 d . . .
C26_2 C 0.7095(7) 0.2440(7) 0.3339(4) 0.048(3) Uani 1 1 d . . .
H26_2 H 0.7349 0.2878 0.3290 0.057 Uiso 1 1 calc R . .
C27_2 C 0.5770(7) 0.3329(7) 0.3889(4) 0.044(3) Uani 1 1 d . . .
N21_3 N -0.0944(5) 0.4437(5) 0.2367(3) 0.0343(19) Uani 1 1 d . . .
C22_3 C -0.0181(7) 0.4010(7) 0.2071(4) 0.045(3) Uani 1 1 d . . .
N22_3 N -0.0324(5) 0.3531(5) 0.1759(3) 0.048(2) Uani 1 1 d . . .
H22A_3 H -0.0911 0.3505 0.1754 0.058 Uiso 1 1 calc R . .
H22B_3 H 0.0169 0.3241 0.1558 0.058 Uiso 1 1 calc R . .
C23_3 C 0.0749(7) 0.4057(6) 0.2093(4) 0.046(3) Uani 1 1 d . . .
H23_3 H 0.1294 0.3754 0.1880 0.056 Uiso 1 1 calc R . .
C24_3 C 0.0858(7) 0.4536(7) 0.2421(4) 0.048(3) Uani 1 1 d . . .
H24_3 H 0.1496 0.4545 0.2453 0.058 Uiso 1 1 calc R . .
C25_3 C 0.0046(7) 0.5021(6) 0.2715(4) 0.042(3) Uani 1 1 d . . .
C26_3 C -0.0838(7) 0.4951(6) 0.2679(4) 0.046(3) Uani 1 1 d . . .
H26_3 H -0.1399 0.5270 0.2878 0.055 Uiso 1 1 calc R . .
C27_3 C 0.0197(7) 0.5551(7) 0.3044(4) 0.047(3) Uani 1 1 d . . .
N21_4 N 0.0851(5) 0.7558(5) 0.0090(3) 0.039(2) Uani 1 1 d . . .
C22_4 C 0.1595(7) 0.7403(6) -0.0275(4) 0.038(2) Uani 1 1 d . . .
N22_4 N 0.1481(5) 0.6997(5) -0.0656(3) 0.047(2) Uani 1 1 d . . .
H22A_4 H 0.0960 0.6865 -0.0646 0.056 Uiso 1 1 calc R . .
H22B_4 H 0.1927 0.6867 -0.0913 0.056 Uiso 1 1 calc R . .
C23_4 C 0.2392(7) 0.7635(6) -0.0247(4) 0.043(3) Uani 1 1 d . . .
H23_4 H 0.2896 0.7545 -0.0516 0.052 Uiso 1 1 calc R . .
C24_4 C 0.2421(7) 0.7993(6) 0.0178(4) 0.044(3) Uani 1 1 d . . .
H24_4 H 0.2968 0.8141 0.0209 0.053 Uiso 1 1 calc R . .
C25_4 C 0.1677(6) 0.8153(6) 0.0571(4) 0.037(2) Uani 1 1 d . . .
C26_4 C 0.0904(6) 0.7917(6) 0.0507(4) 0.037(2) Uani 1 1 d . . .
H26_4 H 0.0388 0.8012 0.0769 0.045 Uiso 1 1 calc R . .
C27_4 C 0.1684(7) 0.8481(6) 0.1060(4) 0.038(2) Uani 1 1 d . . .

loop_
_atom_site_aniso_label
_atom_site_aniso_U_11
_atom_site_aniso_U_22
_atom_site_aniso_U_33
_atom_site_aniso_U_23
_atom_site_aniso_U_13
_atom_site_aniso_U_12
C31_1 0.025(5) 0.034(6) 0.058(7) -0.020(5) 0.005(5) -0.010(5)
C32_1 0.026(5) 0.047(7) 0.054(6) -0.022(5) -0.003(5) -0.013(5)
C33A_1 0.035(6) 0.045(7) 0.071(8) -0.017(6) -0.002(5) -0.021(5)
C34A_1 0.063(11) 0.070(12) 0.070(11) -0.017(9) -0.004(9) -0.040(10)
C35A_1 0.17(2) 0.114(17) 0.073(13) 0.004(12) -0.035(13) -0.123(17)
C36A_1 0.032(9) 0.148(17) 0.097(13) -0.072(13) 0.042(9) -0.054(11)
C33B_1 0.035(6) 0.045(7) 0.071(8) -0.017(6) -0.002(5) -0.021(5)
C34B_1 0.063(11) 0.070(12) 0.070(11) -0.017(9) -0.004(9) -0.040(10)
C35B_1 0.17(2) 0.114(17) 0.073(13) 0.004(12) -0.035(13) -0.123(17)
C36B_1 0.032(9) 0.148(17) 0.097(13) -0.072(13) 0.042(9) -0.054(11)
C37_1 0.042(6) 0.032(6) 0.065(7) -0.019(5) 0.010(5) -0.025(5)
C31_2 0.023(5) 0.046(6) 0.046(6) -0.018(5) 0.003(4) -0.013(5)
C32_2 0.027(5) 0.066(7) 0.041(6) -0.027(6) -0.002(4) -0.020(5)
C33_2 0.031(6) 0.078(8) 0.047(7) -0.020(6) 0.004(5) -0.019(6)
C34_2 0.059(9) 0.27(2) 0.108(11) -0.140(13) 0.044(8) -0.075(12)
C35_2 0.065(10) 0.32(3) 0.141(15) -0.164(17) 0.067(10) -0.100(14)
C36_2 0.138(15) 0.27(2) 0.088(13) -0.030(15) 0.037(12) -0.124(17)
C37_2 0.023(5) 0.036(6) 0.070(7) -0.022(5) 0.000(5) -0.012(5)
C31_3 0.031(5) 0.041(6) 0.043(6) -0.012(5) -0.005(4) -0.018(5)
C32_3 0.030(5) 0.043(6) 0.046(6) -0.019(5) 0.003(5) -0.012(5)
C33_3 0.022(5) 0.042(6) 0.057(7) -0.024(5) 0.008(5) -0.010(5)
C34_3 0.034(6) 0.053(7) 0.057(7) -0.029(6) 0.004(5) -0.019(5)
C35_3 0.049(7) 0.060(8) 0.048(7) -0.021(6) 0.004(5) -0.012(6)
C36_3 0.057(7) 0.080(9) 0.064(8) -0.038(7) -0.004(6) -0.020(7)
C37_3 0.039(6) 0.053(7) 0.055(7) -0.021(6) -0.001(5) -0.028(6)
C31_4 0.032(5) 0.040(6) 0.047(6) -0.021(5) 0.004(5) -0.019(5)
C32_4 0.029(5) 0.045(6) 0.064(7) -0.026(6) -0.001(5) -0.020(5)
C33_4 0.044(7) 0.062(8) 0.108(10) -0.042(7) -0.007(6) -0.030(6)
C34_4 0.061(10) 0.093(12) 0.25(2) -0.114(14) -0.008(12) -0.017(9)
C35_4 0.099(15) 0.23(2) 0.42(4) -0.27(3) 0.034(19) -0.050(16)
C36_4 0.197(17) 0.086(11) 0.126(13) -0.075(10) 0.040(12) -0.066(12)
C37_4 0.036(6) 0.035(6) 0.055(7) -0.019(5) 0.009(5) -0.011(5)
C41_1 0.028(6) 0.043(7) 0.077(8) -0.012(6) -0.001(5) -0.018(5)
C47_1 0.025(5) 0.053(7) 0.070(8) -0.019(6) 0.010(5) -0.025(6)
O41_1 0.033(4) 0.070(5) 0.079(5) -0.031(4) 0.003(4) -0.035(4)
O42_1 0.030(4) 0.058(5) 0.068(5) -0.028(4) 0.004(3) -0.019(4)
C42_1 0.042(6) 0.053(7) 0.089(9) -0.023(7) 0.015(6) -0.028(6)
C43_1 0.037(6) 0.060(8) 0.081(9) -0.027(7) 0.020(6) -0.032(6)
N43_1 0.041(6) 0.076(8) 0.108(9) -0.036(8) 0.014(7) -0.033(6)
O43_1 0.052(5) 0.090(7) 0.103(7) -0.038(6) 0.028(5) -0.038(5)
O44_1 0.031(5) 0.116(8) 0.148(8) -0.066(6) 0.011(5) -0.031(5)
C44_1 0.034(6) 0.059(8) 0.079(8) -0.022(7) 0.000(6) -0.026(6)
C45_1 0.041(6) 0.053(7) 0.070(8) -0.017(6) -0.009(6) -0.028(6)
N45_1 0.055(7) 0.048(6) 0.091(8) -0.011(6) -0.012(6) -0.024(6)
O45_1 0.072(6) 0.092(7) 0.105(7) -0.027(5) -0.014(5) -0.052(6)
O46_1 0.035(4) 0.071(6) 0.114(7) -0.047(5) -0.001(5) -0.013(4)
C46_1 0.033(6) 0.037(6) 0.068(8) -0.012(6) -0.006(5) -0.011(5)
C41_2 0.043(7) 0.053(8) 0.065(8) -0.011(7) 0.007(6) -0.018(6)
C47_2 0.061(9) 0.094(11) 0.072(10) -0.029(9) 0.007(8) -0.025(8)
O41_2 0.056(5) 0.083(6) 0.080(6) -0.028(5) 0.012(5) -0.017(5)
O42_2 0.063(6) 0.075(6) 0.097(7) -0.038(5) 0.014(5) -0.016(5)
C42_2 0.045(7) 0.069(9) 0.080(9) -0.012(8) 0.005(7) -0.009(7)
C43_2 0.058(8) 0.055(8) 0.064(9) -0.019(7) 0.014(7) -0.002(7)
N43_2 0.092(10) 0.054(7) 0.085(9) -0.009(7) 0.011(8) -0.023(7)
O43_2 0.090(7) 0.074(7) 0.084(7) -0.025(5) -0.022(5) -0.011(6)
O44_2 0.078(7) 0.114(8) 0.123(8) -0.045(7) 0.040(6) -0.027(6)
C44_2 0.081(10) 0.039(8) 0.076(10) -0.004(7) 0.027(8) 0.000(7)
C45_2 0.037(7) 0.058(8) 0.073(9) 0.001(7) 0.010(6) -0.014(6)
N45_2 0.059(8) 0.071(9) 0.097(10) -0.002(7) 0.016(7) -0.020(7)
O45_2 0.060(6) 0.110(8) 0.113(7) -0.009(6) 0.005(5) -0.037(6)
O46_2 0.068(6) 0.093(8) 0.119(9) -0.027(7) 0.013(6) -0.021(6)
C46_2 0.058(8) 0.051(8) 0.070(8) -0.008(7) 0.010(7) -0.011(7)
C41_3 0.033(6) 0.052(7) 0.053(7) -0.019(6) 0.008(5) -0.022(6)
C47_3 0.035(6) 0.045(7) 0.065(8) -0.020(6) 0.001(6) -0.020(6)
O41_3 0.028(4) 0.057(5) 0.074(5) -0.029(4) 0.013(3) -0.024(4)
O42_3 0.042(4) 0.082(5) 0.052(4) -0.035(4) 0.024(4) -0.042(4)
C42_3 0.031(5) 0.041(7) 0.069(7) -0.023(6) 0.003(5) -0.013(5)
C43_3 0.029(6) 0.058(8) 0.089(8) -0.042(7) 0.002(6) -0.023(6)
N43_3 0.054(7) 0.081(8) 0.137(10) -0.056(8) 0.013(7) -0.042(7)
O43_3 0.066(6) 0.131(8) 0.161(9) -0.106(8) 0.044(6) -0.059(6)
O44_3 0.095(7) 0.134(9) 0.235(12) -0.109(9) 0.069(8) -0.084(7)
C44_3 0.035(6) 0.059(8) 0.055(7) -0.006(6) -0.005(5) -0.031(6)
C45_3 0.027(5) 0.065(8) 0.053(7) -0.021(6) 0.013(5) -0.019(6)
N45_3 0.054(6) 0.072(8) 0.072(7) -0.019(6) 0.021(5) -0.034(6)
O45_3 0.056(5) 0.134(8) 0.120(7) -0.069(6) 0.049(5) -0.061(6)
C46_3 0.034(6) 0.060(7) 0.052(7) -0.017(6) 0.008(5) -0.026(6)
O46_3 0.059(5) 0.074(6) 0.086(6) -0.017(5) 0.029(4) -0.029(5)
C41_4 0.025(5) 0.050(7) 0.049(6) -0.012(6) 0.005(5) -0.015(5)
C47_4 0.030(6) 0.049(7) 0.051(7) -0.014(6) 0.006(5) -0.023(5)
O41_4 0.032(4) 0.073(5) 0.061(5) -0.030(4) 0.010(3) -0.029(4)
O42_4 0.033(4) 0.058(5) 0.055(4) -0.024(4) 0.009(3) -0.024(4)
C42_4 0.028(5) 0.043(6) 0.057(7) -0.013(6) 0.002(5) -0.013(5)
C43_4 0.037(6) 0.065(8) 0.052(7) -0.023(6) 0.003(5) -0.031(6)
N43_4 0.044(6) 0.057(6) 0.057(6) -0.016(5) 0.007(5) -0.021(5)
O43_4 0.045(4) 0.070(5) 0.064(5) -0.025(4) -0.001(4) -0.032(4)
O44_4 0.049(5) 0.081(6) 0.078(5) -0.022(5) 0.003(4) -0.042(5)
C44_4 0.024(5) 0.047(7) 0.073(8) -0.023(6) 0.002(5) -0.013(5)
C45_4 0.032(6) 0.048(7) 0.056(7) -0.022(6) 0.018(5) -0.012(5)
N45_4 0.034(5) 0.072(7) 0.080(7) -0.020(6) 0.022(5) -0.024(5)
O45_4 0.054(5) 0.096(7) 0.120(7) -0.059(6) 0.044(5) -0.041(5)
O46_4 0.044(5) 0.091(7) 0.090(6) -0.060(5) 0.023(4) -0.027(5)
C46_4 0.038(6) 0.066(8) 0.059(7) -0.021(6) 0.000(5) -0.029(6)
C11_1 0.017(5) 0.042(7) 0.050(7) -0.014(6) 0.007(5) -0.014(5)
C12_1 0.013(4) 0.029(6) 0.051(7) -0.008(5) 0.000(4) -0.008(4)
O12_1 0.024(3) 0.039(4) 0.058(4) -0.013(3) 0.007(3) -0.014(3)
C13_1 0.031(5) 0.045(7) 0.036(6) -0.012(5) 0.001(5) -0.024(5)
C14_1 0.025(5) 0.033(6) 0.052(7) -0.015(5) 0.003(5) -0.015(5)
C15_1 0.018(5) 0.031(6) 0.045(6) -0.013(5) 0.003(4) -0.011(5)
C16_1 0.037(6) 0.047(7) 0.045(7) -0.016(6) 0.003(5) -0.031(6)
O16_1 0.029(3) 0.049(4) 0.043(4) -0.017(4) 0.001(3) -0.019(3)
C17_1 0.029(5) 0.036(6) 0.057(7) -0.006(5) 0.002(5) -0.018(5)
C11_2 0.030(5) 0.035(6) 0.051(6) -0.016(5) 0.004(5) -0.013(5)
C12_2 0.023(5) 0.028(6) 0.054(6) -0.015(5) 0.011(4) -0.017(5)
O12_2 0.026(3) 0.039(4) 0.060(4) -0.008(4) -0.007(3) -0.013(3)
C13_2 0.025(5) 0.035(6) 0.039(6) -0.013(5) -0.001(4) -0.010(5)
C14_2 0.025(5) 0.044(6) 0.041(6) -0.016(5) 0.001(4) -0.017(5)
C15_2 0.025(5) 0.038(6) 0.043(6) -0.009(5) 0.001(4) -0.017(5)
C16_2 0.017(5) 0.041(6) 0.060(7) -0.016(5) 0.006(5) -0.012(5)
O16_2 0.020(3) 0.038(4) 0.054(4) -0.014(3) 0.006(3) -0.008(3)
C17_2 0.019(5) 0.049(7) 0.047(7) -0.003(6) -0.003(5) -0.018(5)
C11_3 0.033(6) 0.045(7) 0.046(7) -0.020(6) 0.003(5) -0.021(5)
C12_3 0.028(5) 0.037(6) 0.038(6) -0.018(5) 0.003(5) -0.013(5)
O12_3 0.031(4) 0.048(4) 0.040(4) -0.013(3) -0.006(3) -0.017(3)
C13_3 0.024(5) 0.035(6) 0.049(7) -0.019(5) 0.008(5) -0.006(5)
C14_3 0.028(5) 0.043(7) 0.034(6) -0.015(5) 0.009(5) -0.014(5)
C15_3 0.020(5) 0.036(6) 0.046(6) -0.015(5) 0.000(4) -0.012(5)
C16_3 0.040(6) 0.032(6) 0.046(7) -0.010(5) 0.004(5) -0.017(5)
O16_3 0.022(3) 0.049(5) 0.053(4) -0.019(4) 0.008(3) -0.012(3)
C17_3 0.032(5) 0.039(6) 0.053(7) -0.021(5) 0.007(5) -0.018(5)
C11_4 0.033(5) 0.039(6) 0.036(6) -0.009(5) -0.006(4) -0.016(5)
C12_4 0.027(5) 0.029(6) 0.038(6) -0.007(5) 0.002(4) -0.009(5)
O12_4 0.025(3) 0.038(4) 0.044(4) -0.012(3) 0.000(3) -0.010(3)
C13_4 0.019(5) 0.032(6) 0.045(6) -0.018(5) -0.005(4) -0.005(4)
C14_4 0.029(5) 0.047(6) 0.042(6) -0.022(5) -0.004(4) -0.017(5)
C15_4 0.029(5) 0.035(6) 0.042(6) -0.017(5) -0.002(4) -0.008(5)
C16_4 0.016(4) 0.044(6) 0.043(6) -0.016(5) -0.003(4) -0.012(5)
O16_4 0.027(3) 0.045(4) 0.053(4) -0.018(4) -0.004(3) -0.018(3)
C17_4 0.031(5) 0.042(7) 0.037(6) -0.008(5) 0.001(5) -0.009(5)
N21_1 0.032(4) 0.040(5) 0.044(5) -0.015(4) 0.007(4) -0.018(4)
C22_1 0.025(5) 0.053(7) 0.059(7) -0.028(6) 0.016(5) -0.020(5)
N22_1 0.034(5) 0.063(6) 0.070(6) -0.043(5) 0.013(4) -0.026(5)
C23_1 0.029(5) 0.040(6) 0.059(7) -0.015(5) -0.001(5) -0.015(5)
C24_1 0.031(5) 0.051(7) 0.053(6) -0.021(6) 0.006(5) -0.028(5)
C25_1 0.028(5) 0.048(7) 0.038(6) -0.008(5) 0.004(4) -0.018(5)
C26_1 0.030(5) 0.047(7) 0.051(6) -0.024(5) 0.021(5) -0.016(5)
C27_1 0.029(5) 0.048(7) 0.047(6) -0.005(6) 0.005(5) -0.020(5)
N21_2 0.042(5) 0.045(6) 0.070(6) -0.026(5) 0.001(5) -0.011(5)
C22_2 0.053(7) 0.054(8) 0.063(8) -0.020(7) -0.011(6) -0.009(7)
N22_2 0.053(6) 0.060(7) 0.088(7) -0.036(6) 0.004(5) -0.004(5)
C23_2 0.069(8) 0.043(7) 0.087(9) -0.028(7) 0.017(7) -0.031(7)
C24_2 0.064(8) 0.041(7) 0.076(8) -0.008(6) 0.007(6) -0.028(7)
C25_2 0.040(6) 0.036(6) 0.044(6) -0.005(5) -0.007(5) -0.012(5)
C26_2 0.044(6) 0.049(7) 0.054(7) -0.015(6) -0.012(5) -0.020(6)
C27_2 0.034(6) 0.046(7) 0.051(7) -0.010(6) 0.000(5) -0.015(6)
N21_3 0.026(4) 0.045(5) 0.041(5) -0.020(4) 0.000(4) -0.017(4)
C22_3 0.040(6) 0.054(7) 0.057(7) -0.022(6) 0.003(5) -0.030(6)
N22_3 0.033(5) 0.052(6) 0.068(6) -0.026(5) 0.006(4) -0.019(4)
C23_3 0.025(5) 0.058(7) 0.068(7) -0.032(6) 0.009(5) -0.020(5)
C24_3 0.045(6) 0.059(7) 0.061(7) -0.030(6) 0.009(5) -0.033(6)
C25_3 0.041(6) 0.050(7) 0.043(6) -0.011(5) -0.003(5) -0.028(6)
C26_3 0.039(6) 0.047(7) 0.062(7) -0.029(6) 0.006(5) -0.021(6)
C27_3 0.038(6) 0.045(7) 0.052(7) -0.007(6) 0.000(5) -0.014(6)
N21_4 0.038(5) 0.043(5) 0.034(5) -0.012(4) 0.003(4) -0.013(4)
C22_4 0.042(6) 0.039(6) 0.043(6) -0.008(5) -0.011(5) -0.025(5)
N22_4 0.037(5) 0.071(6) 0.042(5) -0.024(5) 0.007(4) -0.027(5)
C23_4 0.035(6) 0.059(7) 0.045(6) -0.019(6) 0.006(5) -0.026(6)
C24_4 0.037(6) 0.058(7) 0.047(6) -0.021(6) 0.009(5) -0.025(6)
C25_4 0.033(5) 0.036(6) 0.041(6) -0.012(5) -0.003(5) -0.013(5)
C26_4 0.028(5) 0.044(6) 0.045(6) -0.020(5) -0.001(5) -0.016(5)
C27_4 0.037(6) 0.047(7) 0.037(6) -0.005(5) 0.003(5) -0.026(5)

loop_
_atom_type_symbol
_atom_type_description
_atom_type_scat_dispersion_real
_atom_type_scat_dispersion_imag
_atom_type_scat_source
C C 0.0033 0.0016 'International Tables Vol C Tables 4.2.6.8 and 6.1.1.4'
H H 0.0000 0.0000 'International Tables Vol C Tables 4.2.6.8 and 6.1.1.4'
N N 0.0061 0.0033 'International Tables Vol C Tables 4.2.6.8 and 6.1.1.4'
O O 0.0106 0.0060 'International Tables Vol C Tables 4.2.6.8 and 6.1.1.4'

loop_
_geom_angle_atom_site_label_1
_geom_angle_atom_site_label_2
_geom_angle_atom_site_label_3
_geom_angle
_geom_angle_site_symmetry_1
_geom_angle_site_symmetry_3
_geom_angle_publ_flag
N1S C1S C2S 174.9(15) . . ?
C1S C2S H2A 109.5 . . ?
C1S C2S H2B 109.5 . . ?
H2A C2S H2B 109.5 . . ?
C1S C2S H2C 109.5 . . ?
H2A C2S H2C 109.5 . . ?
H2B C2S H2C 109.5 . . ?
N2S C3S C4S 168.0(19) . . ?
C3S C4S H4A 109.5 . . ?
C3S C4S H4B 109.5 . . ?
H4A C4S H4B 109.5 . . ?
C3S C4S H4C 109.5 . . ?
H4A C4S H4C 109.5 . . ?
H4B C4S H4C 109.5 . . ?
N3S C5S C6S 161(6) . . ?
C5S C6S H6A 109.5 . . ?
C5S C6S H6B 109.5 . . ?
H6A C6S H6B 109.5 . . ?
C5S C6S H6C 109.5 . . ?
H6A C6S H6C 109.5 . . ?
H6B C6S H6C 109.5 . . ?
N4S C7S C8S 158(4) . . ?
C7S C8S H8A 109.5 . . ?
C7S C8S H8B 109.5 . . ?
H8A C8S H8B 109.5 . . ?
C7S C8S H8C 109.5 . . ?
H8A C8S H8C 109.5 . . ?
H8B C8S H8C 109.5 . . ?
O1S C9S C10S 107.9(18) . . ?
O1S C9S H9A 110.1 . . ?
C10S C9S H9A 110.1 . . ?
O1S C9S H9B 110.1 . . ?
C10S C9S H9B 110.1 . . ?
H9A C9S H9B 108.4 . . ?
C9S C10S H10A 109.5 . . ?
C9S C10S H10B 109.5 . . ?
H10A C10S H10B 109.5 . . ?
C9S C10S H10C 109.5 . . ?
H10A C10S H10C 109.5 . . ?
H10B C10S H10C 109.5 . . ?
C15_2 C31_1 C13_1 109.1(7) . . ?
C15_2 C31_1 C32_1 113.6(7) . . ?
C13_1 C31_1 C32_1 113.6(8) . . ?
C15_2 C31_1 H31_1 106.7 . . ?
C13_1 C31_1 H31_1 106.7 . . ?
C32_1 C31_1 H31_1 106.7 . . ?
C31_1 C32_1 C33A_1 112.0(7) . . ?
C31_1 C32_1 H32A_1 109.2 . . ?
C33A_1 C32_1 H32A_1 109.2 . . ?
C31_1 C32_1 H32B_1 109.2 . . ?
C33A_1 C32_1 H32B_1 109.2 . . ?
H32A_1 C32_1 H32B_1 107.9 . . ?
C32_1 C33A_1 C34A_1 112.6(8) . . ?
C32_1 C33A_1 H33A_1 109.1 . . ?
C34A_1 C33A_1 H33A_1 109.1 . . ?
C32_1 C33A_1 H33B_1 109.1 . . ?
C34A_1 C33A_1 H33B_1 109.1 . . ?
H33A_1 C33A_1 H33B_1 107.8 . . ?
C33A_1 C34A_1 C35A_1 115.0(11) . . ?
C33A_1 C34A_1 H34A_1 108.5 . . ?
C35A_1 C34A_1 H34A_1 108.5 . . ?
C33A_1 C34A_1 H34B_1 108.5 . . ?
C35A_1 C34A_1 H34B_1 108.5 . . ?
H34A_1 C34A_1 H34B_1 107.5 . . ?
C36A_1 C35A_1 C34A_1 108.2(12) . . ?
C36A_1 C35A_1 H35A_1 110.0 . . ?
C34A_1 C35A_1 H35A_1 110.0 . . ?
C36A_1 C35A_1 H35B_1 110.0 . . ?
C34A_1 C35A_1 H35B_1 110.0 . . ?
H35A_1 C35A_1 H35B_1 108.4 . . ?
C35A_1 C36A_1 H36A_1 109.5 . . ?
C35A_1 C36A_1 H36B_1 109.5 . . ?
H36A_1 C36A_1 H36B_1 109.5 . . ?
C35A_1 C36A_1 H36B_1 109.5 . . ?
H36A_1 C36A_1 H36B_1 109.5 . . ?
H36B_1 C36A_1 H36B_1 109.5 . . ?
C35B_1 C34B_1 H34C_1 109.6 . . ?
C35B_1 C34B_1 H34D_1 109.6 . . ?
H34C_1 C34B_1 H34D_1 108.1 . . ?
C36B_1 C35B_1 C34B_1 112.5(16) . . ?
C36B_1 C35B_1 H35C_1 109.1 . . ?
C34B_1 C35B_1 H35C_1 109.1 . . ?
C36B_1 C35B_1 H35D_1 109.1 . . ?
C34B_1 C35B_1 H35D_1 109.1 . . ?
H35C_1 C35B_1 H35D_1 107.8 . . ?
C35B_1 C36B_1 H36D_1 109.5 . . ?
C35B_1 C36B_1 H36E_1 109.5 . . ?
H36D_1 C36B_1 H36E_1 109.5 . . ?
C35B_1 C36B_1 H36F_1 109.5 . . ?
H36D_1 C36B_1 H36F_1 109.5 . . ?
H36E_1 C36B_1 H36F_1 109.5 . . ?
O16_2 C37_1 O12_1 112.3(7) . . ?
O16_2 C37_1 H37A_1 109.1 . . ?
O12_1 C37_1 H37A_1 109.1 . . ?
O16_2 C37_1 H37B_1 109.1 . . ?
O12_1 C37_1 H37B_1 109.1 . . ?
H37A_1 C37_1 H37B_1 107.9 . . ?
C32_2 C31_2 C13_2 113.8(7) . . ?
C32_2 C31_2 C15_3 113.0(8) . . ?
C13_2 C31_2 C15_3 108.7(7) . . ?
C32_2 C31_2 H31_2 107.0 . . ?
C13_2 C31_2 H31_2 107.0 . . ?
C15_3 C31_2 H31_2 107.0 . . ?
C31_2 C32_2 C33_2 111.6(7) . . ?
C31_2 C32_2 H32A_2 109.3 . . ?
C33_2 C32_2 H32A_2 109.3 . . ?
C31_2 C32_2 H32B_2 109.3 . . ?
C33_2 C32_2 H32B_2 109.3 . . ?
H32A_2 C32_2 H32B_2 108.0 . . ?
C34_2 C33_2 C32_2 114.4(8) . . ?
C34_2 C33_2 H33A_2 108.7 . . ?
C32_2 C33_2 H33A_2 108.7 . . ?
C34_2 C33_2 H33B_2 108.7 . . ?
C32_2 C33_2 H33B_2 108.7 . . ?
H33A_2 C33_2 H33B_2 107.6 . . ?
C33_2 C34_2 C35_2 115.9(11) . . ?
C33_2 C34_2 H34A_2 108.3 . . ?
C35_2 C34_2 H34A_2 108.3 . . ?
C33_2 C34_2 H34B_2 108.3 . . ?
C35_2 C34_2 H34B_2 108.3 . . ?
H34A_2 C34_2 H34B_2 107.4 . . ?
C36_2 C35_2 C34_2 118.5(13) . . ?
C36_2 C35_2 H35A_2 107.7 . . ?
C34_2 C35_2 H35A_2 107.7 . . ?
C36_2 C35_2 H35B_2 107.7 . . ?
C34_2 C35_2 H35B_2 107.7 . . ?
H35A_2 C35_2 H35B_2 107.1 . . ?
C35_2 C36_2 H36A_2 109.5 . . ?
C35_2 C36_2 H36B_2 109.5 . . ?
H36A_2 C36_2 H36B_2 109.5 . . ?
C35_2 C36_2 H36C_2 109.5 . . ?
H36A_2 C36_2 H36C_2 109.5 . . ?
H36B_2 C36_2 H36C_2 109.5 . . ?
O12_2 C37_2 O16_3 111.6(7) . . ?
O12_2 C37_2 H37A_2 109.3 . . ?
O16_3 C37_2 H37A_2 109.3 . . ?
O12_2 C37_2 H37B_2 109.3 . . ?
O16_3 C37_2 H37B_2 109.3 . . ?
H37A_2 C37_2 H37B_2 108.0 . . ?
C13_3 C31_3 C15_4 108.0(7) . . ?
C13_3 C31_3 C32_3 114.7(8) . . ?
C15_4 C31_3 C32_3 114.5(7) . . ?
C13_3 C31_3 H31_3 106.4 . . ?
C15_4 C31_3 H31_3 106.4 . . ?
C32_3 C31_3 H31_3 106.4 . . ?
C33_3 C32_3 C31_3 111.7(7) . . ?
C33_3 C32_3 H32A_3 109.3 . . ?
C31_3 C32_3 H32A_3 109.3 . . ?
C33_3 C32_3 H32B_3 109.3 . . ?
C31_3 C32_3 H32B_3 109.3 . . ?
H32A_3 C32_3 H32B_3 107.9 . . ?
C32_3 C33_3 C34_3 111.6(7) . . ?
C32_3 C33_3 H33A_3 109.3 . . ?
C34_3 C33_3 H33A_3 109.3 . . ?
C32_3 C33_3 H33B_3 109.3 . . ?
C34_3 C33_3 H33B_3 109.3 . . ?
H33A_3 C33_3 H33B_3 108.0 . . ?
C35_3 C34_3 C33_3 114.4(7) . . ?
C35_3 C34_3 H34A_3 108.7 . . ?
C33_3 C34_3 H34A_3 108.7 . . ?
C35_3 C34_3 H34B_3 108.7 . . ?
C33_3 C34_3 H34B_3 108.7 . . ?
H34A_3 C34_3 H34B_3 107.6 . . ?
C34_3 C35_3 C36_3 114.3(9) . . ?
C34_3 C35_3 H35A_3 108.7 . . ?
C36_3 C35_3 H35A_3 108.7 . . ?
C34_3 C35_3 H35B_3 108.7 . . ?
C36_3 C35_3 H35B_3 108.7 . . ?
H35A_3 C35_3 H35B_3 107.6 . . ?
C35_3 C36_3 H36A_3 109.5 . . ?
C35_3 C36_3 H36B_3 109.5 . . ?
H36A_3 C36_3 H36B_3 109.5 . . ?
C35_3 C36_3 H36C_3 109.5 . . ?
H36A_3 C36_3 H36C_3 109.5 . . ?
H36B_3 C36_3 H36C_3 109.5 . . ?
O16_4 C37_3 O12_3 112.5(7) . . ?
O16_4 C37_3 H37A_3 109.1 . . ?
O12_3 C37_3 H37A_3 109.1 . . ?
O16_4 C37_3 H37B_3 109.1 . . ?
O12_3 C37_3 H37B_3 109.1 . . ?
H37A_3 C37_3 H37B_3 107.8 . . ?
C15_1 C31_4 C13_4 108.9(7) . . ?
C15_1 C31_4 C32_4 115.5(8) . . ?
C13_4 C31_4 C32_4 113.6(7) . . ?
C15_1 C31_4 H31_4 106.0 . . ?
C13_4 C31_4 H31_4 106.0 . . ?
C32_4 C31_4 H31_4 106.0 . . ?
C33_4 C32_4 C31_4 111.7(7) . . ?
C33_4 C32_4 H32A_4 109.3 . . ?
C31_4 C32_4 H32A_4 109.3 . . ?
C33_4 C32_4 H32B_4 109.3 . . ?
C31_4 C32_4 H32B_4 109.3 . . ?
H32A_4 C32_4 H32B_4 107.9 . . ?
C34_4 C33_4 C32_4 112.9(9) . . ?
C34_4 C33_4 H33A_4 109.0 . . ?
C32_4 C33_4 H33A_4 109.0 . . ?
C34_4 C33_4 H33B_4 109.0 . . ?
C32_4 C33_4 H33B_4 109.0 . . ?
H33A_4 C33_4 H33B_4 107.8 . . ?
C35_4 C34_4 C33_4 122.8(18) . . ?
C35_4 C34_4 H34A_4 106.6 . . ?
C33_4 C34_4 H34A_4 106.6 . . ?
C35_4 C34_4 H34B_4 106.6 . . ?
C33_4 C34_4 H34B_4 106.6 . . ?
H34A_4 C34_4 H34B_4 106.6 . . ?
C34_4 C35_4 C36_4 120(2) . . ?
C34_4 C35_4 H35A_4 107.4 . . ?
C36_4 C35_4 H35A_4 107.4 . . ?
C34_4 C35_4 H35B_4 107.4 . . ?
C36_4 C35_4 H35B_4 107.4 . . ?
H35A_4 C35_4 H35B_4 106.9 . . ?
C35_4 C36_4 H36A_4 109.5 . . ?
C35_4 C36_4 H36B_4 109.5 . . ?
H36A_4 C36_4 H36B_4 109.5 . . ?
C35_4 C36_4 H36C_4 109.5 . . ?
H36A_4 C36_4 H36C_4 109.5 . . ?
H36B_4 C36_4 H36C_4 109.5 . . ?
O12_4 C37_4 O16_1 109.8(7) . . ?
O12_4 C37_4 H37A_4 109.7 . . ?
O16_1 C37_4 H37A_4 109.7 . . ?
O12_4 C37_4 H37B_4 109.7 . . ?
O16_1 C37_4 H37B_4 109.7 . . ?
H37A_4 C37_4 H37B_4 108.2 . . ?
C46_1 C41_1 C42_1 122.1(9) . . ?
C46_1 C41_1 C47_1 122.1(9) . . ?
C42_1 C41_1 C47_1 115.8(10) . . ?
O42_1 C47_1 O41_1 125.7(8) . . ?
O42_1 C47_1 C41_1 122.0(9) . . ?
O41_1 C47_1 C41_1 112.3(9) . . ?
C47_1 O41_1 H41_1 109.5 . . ?
C43_1 C42_1 C41_1 117.5(10) . . ?
C43_1 C42_1 H42_1 121.3 . . ?
C41_1 C42_1 H42_1 121.3 . . ?
C44_1 C43_1 C42_1 122.4(9) . . ?
C44_1 C43_1 N43_1 119.6(10) . . ?
C42_1 C43_1 N43_1 118.0(10) . . ?
O43_1 N43_1 O44_1 124.1(10) . . ?
O43_1 N43_1 C43_1 118.4(10) . . ?
O44_1 N43_1 C43_1 117.5(11) . . ?
C45_1 C44_1 C43_1 116.6(9) . . ?
C45_1 C44_1 H44_1 121.7 . . ?
C43_1 C44_1 H44_1 121.7 . . ?
C44_1 C45_1 C46_1 124.5(10) . . ?
C44_1 C45_1 N45_1 119.0(9) . . ?
C46_1 C45_1 N45_1 116.4(10) . . ?
O46_1 N45_1 O45_1 122.0(10) . . ?
O46_1 N45_1 C45_1 121.2(9) . . ?
O45_1 N45_1 C45_1 116.7(10) . . ?
C41_1 C46_1 C45_1 116.9(10) . . ?
C41_1 C46_1 H46_1 121.5 . . ?
C45_1 C46_1 H46_1 121.5 . . ?
C46_2 C41_2 C42_2 121.9(10) . . ?
C46_2 C41_2 C47_2 121.9(12) . . ?
C42_2 C41_2 C47_2 116.2(11) . . ?
O42_2 C47_2 O41_2 123.8(12) . . ?
O42_2 C47_2 C41_2 121.5(12) . . ?
O41_2 C47_2 C41_2 114.7(12) . . ?
C47_2 O41_2 H41_2 109.5 . . ?
C43_2 C42_2 C41_2 116.6(12) . . ?
C43_2 C42_2 H42_2 121.7 . . ?
C41_2 C42_2 H42_2 121.7 . . ?
C42_2 C43_2 C44_2 123.8(12) . . ?
C42_2 C43_2 N43_2 118.7(13) . . ?
C44_2 C43_2 N43_2 117.4(11) . . ?
O43_2 N43_2 O44_2 122.9(12) . . ?
O43_2 N43_2 C43_2 119.0(12) . . ?
O44_2 N43_2 C43_2 118.1(12) . . ?
C45_2 C44_2 C43_2 115.8(11) . . ?
C45_2 C44_2 H44_2 122.1 . . ?
C43_2 C44_2 H44_2 122.1 . . ?
C44_2 C45_2 N45_2 118.7(11) . . ?
C44_2 C45_2 C46_2 122.0(12) . . ?
N45_2 C45_2 C46_2 119.2(12) . . ?
O46_2 N45_2 O45_2 121.3(13) . . ?
O46_2 N45_2 C45_2 120.4(11) . . ?
O45_2 N45_2 C45_2 118.2(12) . . ?
C41_2 C46_2 C45_2 119.5(12) . . ?
C41_2 C46_2 H46_2 120.2 . . ?
C45_2 C46_2 H46_2 120.2 . . ?
C46_3 C41_3 C42_3 119.7(8) . . ?
C46_3 C41_3 C47_3 123.2(9) . . ?
C42_3 C41_3 C47_3 117.1(8) . . ?
O42_3 C47_3 O41_3 127.6(8) . . ?
O42_3 C47_3 C41_3 118.0(9) . . ?
O41_3 C47_3 C41_3 114.4(9) . . ?
C47_3 O41_3 H41_3 109.5 . . ?
C43_3 C42_3 C41_3 118.2(8) . . ?
C43_3 C42_3 H42_3 120.9 . . ?
C41_3 C42_3 H42_3 120.9 . . ?
C44_3 C43_3 C42_3 121.7(9) . . ?
C44_3 C43_3 N43_3 120.5(9) . . ?
C42_3 C43_3 N43_3 117.8(9) . . ?
O43_3 N43_3 O44_3 125.0(11) . . ?
O43_3 N43_3 C43_3 119.2(9) . . ?
O44_3 N43_3 C43_3 115.7(10) . . ?
C45_3 C44_3 C43_3 117.2(8) . . ?
C45_3 C44_3 H44_3 121.4 . . ?
C43_3 C44_3 H44_3 121.4 . . ?
C44_3 C45_3 C46_3 124.8(9) . . ?
C44_3 C45_3 N45_3 115.9(9) . . ?
C46_3 C45_3 N45_3 119.3(9) . . ?
O45_3 N45_3 O46_3 122.4(9) . . ?
O45_3 N45_3 C45_3 120.2(10) . . ?
O46_3 N45_3 C45_3 117.3(9) . . ?
C45_3 C46_3 C41_3 118.1(9) . . ?
C45_3 C46_3 H46_3 120.9 . . ?
C41_3 C46_3 H46_3 120.9 . . ?
C46_4 C41_4 C42_4 120.2(8) . . ?
C46_4 C41_4 C47_4 119.7(9) . . ?
C42_4 C41_4 C47_4 120.0(8) . . ?
O41_4 C47_4 O42_4 125.9(8) . . ?
O41_4 C47_4 C41_4 115.1(8) . . ?
O42_4 C47_4 C41_4 118.9(9) . . ?
C47_4 O41_4 H41_4 109.5 . . ?
C43_4 C42_4 C41_4 118.6(9) . . ?
C43_4 C42_4 H42_4 120.7 . . ?
C41_4 C42_4 H42_4 120.7 . . ?
C44_4 C43_4 C42_4 123.9(9) . . ?
C44_4 C43_4 N43_4 117.5(8) . . ?
C42_4 C43_4 N43_4 118.5(8) . . ?
O43_4 N43_4 O44_4 123.8(9) . . ?
O43_4 N43_4 C43_4 118.1(8) . . ?
O44_4 N43_4 C43_4 118.1(8) . . ?
C43_4 C44_4 C45_4 116.2(8) . . ?
C43_4 C44_4 H44_4 121.9 . . ?
C45_4 C44_4 H44_4 121.9 . . ?
C44_4 C45_4 C46_4 123.5(8) . . ?
C44_4 C45_4 N45_4 120.5(9) . . ?
C46_4 C45_4 N45_4 115.9(9) . . ?
O46_4 N45_4 O45_4 124.8(9) . . ?
O46_4 N45_4 C45_4 120.4(8) . . ?
O45_4 N45_4 C45_4 114.7(9) . . ?
C41_4 C46_4 C45_4 117.5(9) . . ?
C41_4 C46_4 H46_4 121.2 . . ?
C45_4 C46_4 H46_4 121.2 . . ?
C12_1 C11_1 C16_1 118.9(9) . . ?
C12_1 C11_1 C17_1 122.4(9) . . ?
C16_1 C11_1 C17_1 118.6(9) . . ?
C11_1 C12_1 C13_1 122.4(9) . . ?
C11_1 C12_1 O12_1 116.5(8) . . ?
C13_1 C12_1 O12_1 121.0(9) . . ?
C12_1 O12_1 C37_1 116.8(6) . . ?
C14_1 C13_1 C12_1 117.3(9) . . ?
C14_1 C13_1 C31_1 122.3(8) . . ?
C12_1 C13_1 C31_1 120.3(9) . . ?
C15_1 C14_1 C13_1 122.5(9) . . ?
C15_1 C14_1 H14_1 118.8 . . ?
C13_1 C14_1 H14_1 118.8 . . ?
C14_1 C15_1 C16_1 119.4(9) . . ?
C14_1 C15_1 C31_4 122.4(8) . . ?
C16_1 C15_1 C31_4 117.8(9) . . ?
O16_1 C16_1 C15_1 122.3(9) . . ?
O16_1 C16_1 C11_1 118.3(8) . . ?
C15_1 C16_1 C11_1 119.3(9) . . ?
C16_1 O16_1 C37_4 115.8(6) . . ?
C27_1 C17_1 C11_1 174.8(9) . . ?
C12_2 C11_2 C16_2 118.0(8) . . ?
C12_2 C11_2 C17_2 121.1(8) . . ?
C16_2 C11_2 C17_2 121.0(8) . . ?
O12_2 C12_2 C13_2 121.9(7) . . ?
O12_2 C12_2 C11_2 117.8(8) . . ?
C13_2 C12_2 C11_2 120.2(7) . . ?
C12_2 O12_2 C37_2 116.6(7) . . ?
C14_2 C13_2 C12_2 118.7(7) . . ?
C14_2 C13_2 C31_2 121.8(8) . . ?
C12_2 C13_2 C31_2 119.4(7) . . ?
C15_2 C14_2 C13_2 122.2(8) . . ?
C15_2 C14_2 H14_2 118.9 . . ?
C13_2 C14_2 H14_2 118.9 . . ?
C16_2 C15_2 C14_2 117.9(8) . . ?
C16_2 C15_2 C31_1 119.7(7) . . ?
C14_2 C15_2 C31_1 122.1(8) . . ?
C15_2 C16_2 C11_2 123.0(8) . . ?
C15_2 C16_2 O16_2 121.4(7) . . ?
C11_2 C16_2 O16_2 115.5(8) . . ?
C37_1 O16_2 C16_2 116.4(7) . . ?
C27_2 C17_2 C11_2 174.6(9) . . ?
C12_3 C11_3 C16_3 120.3(9) . . ?
C12_3 C11_3 C17_3 119.5(9) . . ?
C16_3 C11_3 C17_3 120.0(10) . . ?
C11_3 C12_3 O12_3 120.3(8) . . ?
C11_3 C12_3 C13_3 122.1(9) . . ?
O12_3 C12_3 C13_3 117.5(9) . . ?
C12_3 O12_3 C37_3 114.9(6) . . ?
C14_3 C13_3 C12_3 115.6(9) . . ?
C14_3 C13_3 C31_3 123.6(9) . . ?
C12_3 C13_3 C31_3 120.7(9) . . ?
C15_3 C14_3 C13_3 123.5(9) . . ?
C15_3 C14_3 H14_3 118.2 . . ?
C13_3 C14_3 H14_3 118.2 . . ?
C14_3 C15_3 C16_3 118.0(9) . . ?
C14_3 C15_3 C31_2 122.6(8) . . ?
C16_3 C15_3 C31_2 119.1(9) . . ?
C11_3 C16_3 O16_3 119.9(9) . . ?
C11_3 C16_3 C15_3 120.2(9) . . ?
O16_3 C16_3 C15_3 119.7(9) . . ?
C16_3 O16_3 C37_2 114.3(6) . . ?
C27_3 C17_3 C11_3 177.5(11) . . ?
C16_4 C11_4 C17_4 122.6(8) . . ?
C16_4 C11_4 C12_4 117.8(8) . . ?
C17_4 C11_4 C12_4 119.7(8) . . ?
O12_4 C12_4 C13_4 122.7(8) . . ?
O12_4 C12_4 C11_4 116.6(8) . . ?
C13_4 C12_4 C11_4 120.5(8) . . ?
C12_4 O12_4 C37_4 119.4(7) . . ?
C12_4 C13_4 C14_4 118.8(8) . . ?
C12_4 C13_4 C31_4 119.1(7) . . ?
C14_4 C13_4 C31_4 121.8(8) . . ?
C13_4 C14_4 C15_4 122.8(8) . . ?
C13_4 C14_4 H14_4 118.6 . . ?
C15_4 C14_4 H14_4 118.6 . . ?
C16_4 C15_4 C14_4 116.0(8) . . ?
C16_4 C15_4 C31_3 122.1(8) . . ?
C14_4 C15_4 C31_3 121.8(8) . . ?
C15_4 C16_4 C11_4 123.9(8) . . ?
C15_4 C16_4 O16_4 120.3(7) . . ?
C11_4 C16_4 O16_4 115.7(8) . . ?
C16_4 O16_4 C37_3 117.5(7) . . ?
C27_4 C17_4 C11_4 175.9(11) . . ?
C26_1 N21_1 C22_1 120.4(7) . . ?
N22_1 C22_1 N21_1 117.2(7) . . ?
N22_1 C22_1 C23_1 124.0(9) . . ?
N21_1 C22_1 C23_1 118.8(8) . . ?
C22_1 N22_1 H22A_1 120.0 . . ?
C22_1 N22_1 H22B_1 120.0 . . ?
H22A_1 N22_1 H22B_1 120.0 . . ?
C24_1 C23_1 C22_1 119.2(9) . . ?
C24_1 C23_1 H23_1 120.4 . . ?
C22_1 C23_1 H23_1 120.4 . . ?
C23_1 C24_1 C25_1 121.8(8) . . ?
C23_1 C24_1 H24_1 119.1 . . ?
C25_1 C24_1 H24_1 119.1 . . ?
C26_1 C25_1 C24_1 117.2(8) . . ?
C26_1 C25_1 C27_1 119.0(8) . . ?
C24_1 C25_1 C27_1 123.7(8) . . ?
N21_1 C26_1 C25_1 122.5(9) . . ?
N21_1 C26_1 H26_1 118.7 . . ?
C25_1 C26_1 H26_1 118.7 . . ?
C17_1 C27_1 C25_1 174.8(11) . . ?
C22_2 N21_2 C26_2 115.7(9) . . ?
N21_2 C22_2 C23_2 124.0(10) . . ?
N21_2 C22_2 N22_2 114.8(10) . . ?
C23_2 C22_2 N22_2 121.2(11) . . ?
C22_2 N22_2 H22A_2 120.0 . . ?
C22_2 N22_2 H22B_2 120.0 . . ?
H22A_2 N22_2 H22B_2 120.0 . . ?
C22_2 C23_2 C24_2 118.2(10) . . ?
C22_2 C23_2 H23_2 120.9 . . ?
C24_2 C23_2 H23_2 120.9 . . ?
C23_2 C24_2 C25_2 120.9(10) . . ?
C23_2 C24_2 H24_2 119.5 . . ?
C25_2 C24_2 H24_2 119.5 . . ?
C26_2 C25_2 C24_2 115.7(10) . . ?
C26_2 C25_2 C27_2 120.7(9) . . ?
C24_2 C25_2 C27_2 123.6(9) . . ?
N21_2 C26_2 C25_2 125.1(9) . . ?
N21_2 C26_2 H26_2 117.5 . . ?
C25_2 C26_2 H26_2 117.5 . . ?
C17_2 C27_2 C25_2 175.9(11) . . ?
C22_3 N21_3 C26_3 119.9(7) . . ?
N21_3 C22_3 N22_3 118.0(8) . . ?
N21_3 C22_3 C23_3 120.5(9) . . ?
N22_3 C22_3 C23_3 121.5(9) . . ?
C22_3 N22_3 H22A_3 120.0 . . ?
C22_3 N22_3 H22B_3 120.0 . . ?
H22A_3 N22_3 H22B_3 120.0 . . ?
C24_3 C23_3 C22_3 119.1(9) . . ?
C24_3 C23_3 H23_3 120.5 . . ?
C22_3 C23_3 H23_3 120.5 . . ?
C23_3 C24_3 C25_3 120.9(9) . . ?
C23_3 C24_3 H24_3 119.5 . . ?
C25_3 C24_3 H24_3 119.5 . . ?
C26_3 C25_3 C24_3 117.5(9) . . ?
C26_3 C25_3 C27_3 124.1(9) . . ?
C24_3 C25_3 C27_3 118.4(8) . . ?
C25_3 C26_3 N21_3 122.0(9) . . ?
C25_3 C26_3 H26_3 119.0 . . ?
N21_3 C26_3 H26_3 119.0 . . ?
C17_3 C27_3 C25_3 171.6(10) . . ?
C22_4 N21_4 C26_4 118.7(8) . . ?
N21_4 C22_4 N22_4 112.9(7) . . ?
N21_4 C22_4 C23_4 122.0(8) . . ?
N22_4 C22_4 C23_4 125.1(9) . . ?
C22_4 N22_4 H22A_4 120.0 . . ?
C22_4 N22_4 H22B_4 120.0 . . ?
H22A_4 N22_4 H22B_4 120.0 . . ?
C24_4 C23_4 C22_4 117.5(8) . . ?
C24_4 C23_4 H23_4 121.2 . . ?
C22_4 C23_4 H23_4 121.2 . . ?
C23_4 C24_4 C25_4 122.5(9) . . ?
C23_4 C24_4 H24_4 118.8 . . ?
C25_4 C24_4 H24_4 118.8 . . ?
C26_4 C25_4 C24_4 116.2(9) . . ?
C26_4 C25_4 C27_4 117.7(8) . . ?
C24_4 C25_4 C27_4 126.0(8) . . ?
N21_4 C26_4 C25_4 123.0(8) . . ?
N21_4 C26_4 H26_4 118.5 . . ?
C25_4 C26_4 H26_4 118.5 . . ?
C17_4 C27_4 C25_4 175.7(9) . . ?

loop_
_geom_bond_atom_site_label_1
_geom_bond_atom_site_label_2
_geom_bond_distance
_geom_bond_site_symmetry_2
_geom_bond_publ_flag
N1S C1S 1.208(11) . ?
C1S C2S 1.498(11) . ?
C2S H2A 0.9800 . ?
C2S H2B 0.9800 . ?
C2S H2C 0.9800 . ?
N2S C3S 1.267(13) . ?
C3S C4S 1.471(14) . ?
C4S H4A 0.9800 . ?
C4S H4B 0.9800 . ?
C4S H4C 0.9800 . ?
N3S C5S 1.366(18) . ?
C5S C6S 1.501(18) . ?
C6S H6A 0.9800 . ?
C6S H6B 0.9800 . ?
C6S H6C 0.9800 . ?
N4S C7S 1.337(17) . ?
C7S C8S 1.525(17) . ?
C8S H8A 0.9800 . ?
C8S H8B 0.9800 . ?
C8S H8C 0.9800 . ?
O1S C9S 1.35(2) . ?
C9S C10S 1.70(4) . ?
C9S H9A 0.9900 . ?
C9S H9B 0.9900 . ?
C10S H10A 0.9800 . ?
C10S H10B 0.9800 . ?
C10S H10C 0.9800 . ?
C31_1 C15_2 1.509(10) . ?
C31_1 C13_1 1.521(12) . ?
C31_1 C32_1 1.538(11) . ?
C31_1 H31_1 1.0000 . ?
C32_1 C33A_1 1.542(10) . ?
C32_1 H32A_1 0.9900 . ?
C32_1 H32B_1 0.9900 . ?
C33A_1 C34A_1 1.559(13) . ?
C33A_1 H33A_1 0.9900 . ?
C33A_1 H33B_1 0.9900 . ?
C34A_1 C35A_1 1.578(14) . ?
C34A_1 H34A_1 0.9900 . ?
C34A_1 H34B_1 0.9900 . ?
C35A_1 C36A_1 1.452(15) . ?
C35A_1 H35A_1 0.9900 . ?
C35A_1 H35B_1 0.9900 . ?
C36A_1 H36A_1 0.9800 . ?
C36A_1 H36B_1 0.9800 . ?
C36A_1 H36B_1 0.9800 . ?
C34B_1 C35B_1 1.547(16) . ?
C34B_1 H34C_1 0.9900 . ?
C34B_1 H34D_1 0.9900 . ?
C35B_1 C36B_1 1.518(17) . ?
C35B_1 H35C_1 0.9900 . ?
C35B_1 H35D_1 0.9900 . ?
C36B_1 H36D_1 0.9800 . ?
C36B_1 H36E_1 0.9800 . ?
C36B_1 H36F_1 0.9800 . ?
C37_1 O16_2 1.390(10) . ?
C37_1 O12_1 1.413(9) . ?
C37_1 H37A_1 0.9900 . ?
C37_1 H37B_1 0.9900 . ?
C31_2 C32_2 1.513(11) . ?
C31_2 C13_2 1.525(10) . ?
C31_2 C15_3 1.540(12) . ?
C31_2 H31_2 1.0000 . ?
C32_2 C33_2 1.523(10) . ?
C32_2 H32A_2 0.9900 . ?
C32_2 H32B_2 0.9900 . ?
C33_2 C34_2 1.490(13) . ?
C33_2 H33A_2 0.9900 . ?
C33_2 H33B_2 0.9900 . ?
C34_2 C35_2 1.515(14) . ?
C34_2 H34A_2 0.9900 . ?
C34_2 H34B_2 0.9900 . ?
C35_2 C36_2 1.286(16) . ?
C35_2 H35A_2 0.9900 . ?
C35_2 H35B_2 0.9900 . ?
C36_2 H36A_2 0.9800 . ?
C36_2 H36B_2 0.9800 . ?
C36_2 H36C_2 0.9800 . ?
C37_2 O12_2 1.422(9) . ?
C37_2 O16_3 1.446(9) . ?
C37_2 H37A_2 0.9900 . ?
C37_2 H37B_2 0.9900 . ?
C31_3 C13_3 1.502(12) . ?
C31_3 C15_4 1.519(11) . ?
C31_3 C32_3 1.529(11) . ?
C31_3 H31_3 1.0000 . ?
C32_3 C33_3 1.522(10) . ?
C32_3 H32A_3 0.9900 . ?
C32_3 H32B_3 0.9900 . ?
C33_3 C34_3 1.537(11) . ?
C33_3 H33A_3 0.9900 . ?
C33_3 H33B_3 0.9900 . ?
C34_3 C35_3 1.486(11) . ?
C34_3 H34A_3 0.9900 . ?
C34_3 H34B_3 0.9900 . ?
C35_3 C36_3 1.509(12) . ?
C35_3 H35A_3 0.9900 . ?
C35_3 H35B_3 0.9900 . ?
C36_3 H36A_3 0.9800 . ?
C36_3 H36B_3 0.9800 . ?
C36_3 H36C_3 0.9800 . ?
C37_3 O16_4 1.400(9) . ?
C37_3 O12_3 1.426(9) . ?
C37_3 H37A_3 0.9900 . ?
C37_3 H37B_3 0.9900 . ?
C31_4 C15_1 1.514(12) . ?
C31_4 C13_4 1.515(10) . ?
C31_4 C32_4 1.551(11) . ?
C31_4 H31_4 1.0000 . ?
C32_4 C33_4 1.527(11) . ?
C32_4 H32A_4 0.9900 . ?
C32_4 H32B_4 0.9900 . ?
C33_4 C34_4 1.507(15) . ?
C33_4 H33A_4 0.9900 . ?
C33_4 H33B_4 0.9900 . ?
C34_4 C35_4 1.22(2) . ?
C34_4 H34A_4 0.9900 . ?
C34_4 H34B_4 0.9900 . ?
C35_4 C36_4 1.580(17) . ?
C35_4 H35A_4 0.9900 . ?
C35_4 H35B_4 0.9900 . ?
C36_4 H36A_4 0.9800 . ?
C36_4 H36B_4 0.9800 . ?
C36_4 H36C_4 0.9800 . ?
C37_4 O12_4 1.431(9) . ?
C37_4 O16_1 1.436(10) . ?
C37_4 H37A_4 0.9900 . ?
C37_4 H37B_4 0.9900 . ?
C41_1 C46_1 1.351(12) . ?
C41_1 C42_1 1.400(12) . ?
C41_1 C47_1 1.512(12) . ?
C47_1 O42_1 1.245(10) . ?
C47_1 O41_1 1.273(10) . ?
O41_1 H41_1 0.8400 . ?
C42_1 C43_1 1.379(12) . ?
C42_1 H42_1 0.9500 . ?
C43_1 C44_1 1.374(13) . ?
C43_1 N43_1 1.436(12) . ?
N43_1 O43_1 1.234(11) . ?
N43_1 O44_1 1.240(11) . ?
C44_1 C45_1 1.358(12) . ?
C44_1 H44_1 0.9500 . ?
C45_1 C46_1 1.380(12) . ?
C45_1 N45_1 1.469(12) . ?
N45_1 O46_1 1.227(10) . ?
N45_1 O45_1 1.242(10) . ?
C46_1 H46_1 0.9500 . ?
C41_2 C46_2 1.343(13) . ?
C41_2 C42_2 1.411(14) . ?
C41_2 C47_2 1.515(14) . ?
C47_2 O42_2 1.214(13) . ?
C47_2 O41_2 1.304(13) . ?
O41_2 H41_2 0.8400 . ?
C42_2 C43_2 1.360(13) . ?
C42_2 H42_2 0.9500 . ?
C43_2 C44_2 1.439(15) . ?
C43_2 N43_2 1.450(14) . ?
N43_2 O43_2 1.234(12) . ?
N43_2 O44_2 1.271(11) . ?
C44_2 C45_2 1.348(14) . ?
C44_2 H44_2 0.9500 . ?
C45_2 N45_2 1.411(14) . ?
C45_2 C46_2 1.413(13) . ?
N45_2 O46_2 1.211(12) . ?
N45_2 O45_2 1.262(11) . ?
C46_2 H46_2 0.9500 . ?
C41_3 C46_3 1.401(11) . ?
C41_3 C42_3 1.418(12) . ?
C41_3 C47_3 1.488(11) . ?
C47_3 O42_3 1.231(10) . ?
C47_3 O41_3 1.276(10) . ?
O41_3 H41_3 0.8400 . ?
C42_3 C43_3 1.402(11) . ?
C42_3 H42_3 0.9500 . ?
C43_3 C44_3 1.398(12) . ?
C43_3 N43_3 1.450(12) . ?
N43_3 O43_3 1.199(11) . ?
N43_3 O44_3 1.205(10) . ?
C44_3 C45_3 1.348(12) . ?
C44_3 H44_3 0.9500 . ?
C45_3 C46_3 1.376(11) . ?
C45_3 N45_3 1.456(11) . ?
N45_3 O45_3 1.214(9) . ?
N45_3 O46_3 1.217(10) . ?
C46_3 H46_3 0.9500 . ?
C41_4 C46_4 1.378(12) . ?
C41_4 C42_4 1.393(12) . ?
C41_4 C47_4 1.501(11) . ?
C47_4 O41_4 1.238(10) . ?
C47_4 O42_4 1.250(10) . ?
O41_4 H41_4 0.8400 . ?
C42_4 C43_4 1.381(11) . ?
C42_4 H42_4 0.9500 . ?
C43_4 C44_4 1.359(12) . ?
C43_4 N43_4 1.470(11) . ?
N43_4 O43_4 1.227(9) . ?
N43_4 O44_4 1.231(9) . ?
C44_4 C45_4 1.363(12) . ?
C44_4 H44_4 0.9500 . ?
C45_4 C46_4 1.418(11) . ?
C45_4 N45_4 1.477(11) . ?
N45_4 O46_4 1.198(10) . ?
N45_4 O45_4 1.242(9) . ?
C46_4 H46_4 0.9500 . ?
C11_1 C12_1 1.357(11) . ?
C11_1 C16_1 1.415(12) . ?
C11_1 C17_1 1.458(12) . ?
C12_1 C13_1 1.379(11) . ?
C12_1 O12_1 1.407(9) . ?
C13_1 C14_1 1.375(12) . ?
C14_1 C15_1 1.368(11) . ?
C14_1 H14_1 0.9500 . ?
C15_1 C16_1 1.373(11) . ?
C16_1 O16_1 1.362(10) . ?
C17_1 C27_1 1.188(11) . ?
C11_2 C12_2 1.399(10) . ?
C11_2 C16_2 1.401(11) . ?
C11_2 C17_2 1.433(13) . ?
C12_2 O12_2 1.387(9) . ?
C12_2 C13_2 1.396(11) . ?
C13_2 C14_2 1.390(10) . ?
C14_2 C15_2 1.382(10) . ?
C14_2 H14_2 0.9500 . ?
C15_2 C16_2 1.358(11) . ?
C16_2 O16_2 1.408(9) . ?
C17_2 C27_2 1.176(12) . ?
C11_3 C12_3 1.339(12) . ?
C11_3 C16_3 1.367(12) . ?
C11_3 C17_3 1.430(12) . ?
C12_3 O12_3 1.388(10) . ?
C12_3 C13_3 1.435(11) . ?
C13_3 C14_3 1.381(12) . ?
C14_3 C15_3 1.362(11) . ?
C14_3 H14_3 0.9500 . ?
C15_3 C16_3 1.416(11) . ?
C16_3 O16_3 1.369(10) . ?
C17_3 C27_3 1.199(12) . ?
C11_4 C16_4 1.395(11) . ?
C11_4 C17_4 1.399(12) . ?
C11_4 C12_4 1.424(11) . ?
C12_4 O12_4 1.358(9) . ?
C12_4 C13_4 1.381(11) . ?
C13_4 C14_4 1.391(10) . ?
C14_4 C15_4 1.421(10) . ?
C14_4 H14_4 0.9500 . ?
C15_4 C16_4 1.370(11) . ?
C16_4 O16_4 1.396(9) . ?
C17_4 C27_4 1.162(11) . ?
N21_1 C26_1 1.346(9) . ?
N21_1 C22_1 1.363(10) . ?
C22_1 N22_1 1.322(10) . ?
C22_1 C23_1 1.416(11) . ?
N22_1 H22A_1 0.8800 . ?
N22_1 H22B_1 0.8800 . ?
C23_1 C24_1 1.344(11) . ?
C23_1 H23_1 0.9500 . ?
C24_1 C25_1 1.397(11) . ?
C24_1 H24_1 0.9500 . ?
C25_1 C26_1 1.360(10) . ?
C25_1 C27_1 1.406(12) . ?
C26_1 H26_1 0.9500 . ?
N21_2 C22_2 1.342(12) . ?
N21_2 C26_2 1.374(11) . ?
C22_2 C23_2 1.364(13) . ?
C22_2 N22_2 1.386(12) . ?
N22_2 H22A_2 0.8800 . ?
N22_2 H22B_2 0.8800 . ?
C23_2 C24_2 1.388(13) . ?
C23_2 H23_2 0.9500 . ?
C24_2 C25_2 1.393(12) . ?
C24_2 H24_2 0.9500 . ?
C25_2 C26_2 1.379(12) . ?
C25_2 C27_2 1.444(13) . ?
C26_2 H26_2 0.9500 . ?
N21_3 C22_3 1.327(10) . ?
N21_3 C26_3 1.361(10) . ?
C22_3 N22_3 1.338(10) . ?
C22_3 C23_3 1.403(11) . ?
N22_3 H22A_3 0.8800 . ?
N22_3 H22B_3 0.8800 . ?
C23_3 C24_3 1.344(11) . ?
C23_3 H23_3 0.9500 . ?
C24_3 C25_3 1.398(12) . ?
C24_3 H24_3 0.9500 . ?
C25_3 C26_3 1.360(11) . ?
C25_3 C27_3 1.445(13) . ?
C26_3 H26_3 0.9500 . ?
N21_4 C22_4 1.347(10) . ?
N21_4 C26_4 1.350(10) . ?
C22_4 N22_4 1.358(10) . ?
C22_4 C23_4 1.395(11) . ?
N22_4 H22A_4 0.8800 . ?
N22_4 H22B_4 0.8800 . ?
C23_4 C24_4 1.356(11) . ?
C23_4 H23_4 0.9500 . ?
C24_4 C25_4 1.397(11) . ?
C24_4 H24_4 0.9500 . ?
C25_4 C26_4 1.383(11) . ?
C25_4 C27_4 1.461(12) . ?
C26_4 H26_4 0.9500 . ?

loop_
_geom_hbond_atom_site_label_D
_geom_hbond_atom_site_label_H
_geom_hbond_atom_site_label_A
_geom_hbond_distance_DH
_geom_hbond_distance_HA
_geom_hbond_distance_DA
_geom_hbond_angle_DHA
_geom_hbond_site_symmetry_A
O41_1 H41_1 N21_1 0.84 1.74 2.558(8) 164.2 .
O41_2 H41_2 N21_2 0.84 1.75 2.582(10) 170.6 .
O41_3 H41_3 N21_3 0.84 1.88 2.703(8) 168.0 .
O41_4 H41_4 N21_4 0.84 1.76 2.579(9) 163.5 .
N22_1 H22A_1 O42_1 0.88 1.89 2.765(9) 176.8 .
N22_2 H22A_2 O42_2 0.88 2.06 2.863(12) 151.7 .
N22_3 H22A_3 O42_3 0.88 1.85 2.724(9) 169.7 .
N22_4 H22A_4 O42_4 0.88 2.01 2.878(9) 171.1 .
N22_1 H22B_1 O42_4 0.88 2.32 2.967(10) 130.2 2_665
N22_2 H22B_2 N4S 0.88 2.18 3.04(3) 167.3 .
N22_3 H22B_3 O42_4 0.88 2.23 2.919(10) 135.2 2_565
N22_4 H22B_4 O42_3 0.88 2.03 2.776(9) 141.9 2_565

loop_
_geom_torsion_atom_site_label_1
_geom_torsion_atom_site_label_2
_geom_torsion_atom_site_label_3
_geom_torsion_atom_site_label_4
_geom_torsion
_geom_torsion_site_symmetry_1
_geom_torsion_site_symmetry_2
_geom_torsion_site_symmetry_3
_geom_torsion_site_symmetry_4
_geom_torsion_publ_flag
C15_2 C31_1 C32_1 C33A_1 173.0(7) . . . . ?
C13_1 C31_1 C32_1 C33A_1 -61.4(10) . . . . ?
C31_1 C32_1 C33A_1 C34A_1 -55.2(12) . . . . ?
C32_1 C33A_1 C34A_1 C35A_1 179.5(12) . . . . ?
C33A_1 C34A_1 C35A_1 C36A_1 -178.1(15) . . . . ?
C13_2 C31_2 C32_2 C33_2 -166.8(8) . . . . ?
C15_3 C31_2 C32_2 C33_2 68.7(10) . . . . ?
C31_2 C32_2 C33_2 C34_2 179.3(10) . . . . ?
C32_2 C33_2 C34_2 C35_2 -175.1(12) . . . . ?
C33_2 C34_2 C35_2 C36_2 156.2(19) . . . . ?
C13_3 C31_3 C32_3 C33_3 -57.2(10) . . . . ?
C15_4 C31_3 C32_3 C33_3 177.2(8) . . . . ?
C31_3 C32_3 C33_3 C34_3 -171.6(8) . . . . ?
C32_3 C33_3 C34_3 C35_3 -175.9(8) . . . . ?
C33_3 C34_3 C35_3 C36_3 -175.5(8) . . . . ?
C15_1 C31_4 C32_4 C33_4 62.9(10) . . . . ?
C13_4 C31_4 C32_4 C33_4 -170.2(8) . . . . ?
C31_4 C32_4 C33_4 C34_4 178.4(11) . . . . ?
C32_4 C33_4 C34_4 C35_4 -61(2) . . . . ?
C33_4 C34_4 C35_4 C36_4 -175.6(13) . . . . ?
C46_1 C41_1 C47_1 O42_1 -167.7(10) . . . . ?
C42_1 C41_1 C47_1 O42_1 15.1(14) . . . . ?
C46_1 C41_1 C47_1 O41_1 10.5(14) . . . . ?
C42_1 C41_1 C47_1 O41_1 -166.6(9) . . . . ?
C46_1 C41_1 C42_1 C43_1 2.4(15) . . . . ?
C47_1 C41_1 C42_1 C43_1 179.5(9) . . . . ?
C41_1 C42_1 C43_1 C44_1 -0.9(16) . . . . ?
C41_1 C42_1 C43_1 N43_1 -179.5(10) . . . . ?
C44_1 C43_1 N43_1 O43_1 -144.9(11) . . . . ?
C42_1 C43_1 N43_1 O43_1 33.8(15) . . . . ?
C44_1 C43_1 N43_1 O44_1 32.6(15) . . . . ?
C42_1 C43_1 N43_1 O44_1 -148.7(10) . . . . ?
C42_1 C43_1 C44_1 C45_1 -0.3(16) . . . . ?
N43_1 C43_1 C44_1 C45_1 178.4(10) . . . . ?
C43_1 C44_1 C45_1 C46_1 0.0(16) . . . . ?
C43_1 C44_1 C45_1 N45_1 -177.0(9) . . . . ?
C44_1 C45_1 N45_1 O46_1 169.1(10) . . . . ?
C46_1 C45_1 N45_1 O46_1 -8.2(14) . . . . ?
C44_1 C45_1 N45_1 O45_1 -12.9(14) . . . . ?
C46_1 C45_1 N45_1 O45_1 169.9(9) . . . . ?
C42_1 C41_1 C46_1 C45_1 -2.6(15) . . . . ?
C47_1 C41_1 C46_1 C45_1 -179.6(9) . . . . ?
C44_1 C45_1 C46_1 C41_1 1.4(16) . . . . ?
N45_1 C45_1 C46_1 C41_1 178.5(9) . . . . ?
C46_2 C41_2 C47_2 O42_2 -175.7(12) . . . . ?
C42_2 C41_2 C47_2 O42_2 3.1(18) . . . . ?
C46_2 C41_2 C47_2 O41_2 4.1(17) . . . . ?
C42_2 C41_2 C47_2 O41_2 -177.1(11) . . . . ?
C46_2 C41_2 C42_2 C43_2 0.6(17) . . . . ?
C47_2 C41_2 C42_2 C43_2 -178.2(10) . . . . ?
C41_2 C42_2 C43_2 C44_2 -0.1(18) . . . . ?
C41_2 C42_2 C43_2 N43_2 177.8(10) . . . . ?
C42_2 C43_2 N43_2 O43_2 8.2(17) . . . . ?
C44_2 C43_2 N43_2 O43_2 -173.8(11) . . . . ?
C42_2 C43_2 N43_2 O44_2 -170.2(11) . . . . ?
C44_2 C43_2 N43_2 O44_2 7.8(16) . . . . ?
C42_2 C43_2 C44_2 C45_2 -3.7(18) . . . . ?
N43_2 C43_2 C44_2 C45_2 178.4(10) . . . . ?
C43_2 C44_2 C45_2 N45_2 -178.1(10) . . . . ?
C43_2 C44_2 C45_2 C46_2 7.0(17) . . . . ?
C44_2 C45_2 N45_2 O46_2 169.8(12) . . . . ?
C46_2 C45_2 N45_2 O46_2 -15.2(17) . . . . ?
C44_2 C45_2 N45_2 O45_2 -8.2(17) . . . . ?
C46_2 C45_2 N45_2 O45_2 166.9(10) . . . . ?
C42_2 C41_2 C46_2 C45_2 2.6(17) . . . . ?
C47_2 C41_2 C46_2 C45_2 -178.6(10) . . . . ?
C44_2 C45_2 C46_2 C41_2 -6.8(17) . . . . ?
N45_2 C45_2 C46_2 C41_2 178.3(11) . . . . ?
C46_3 C41_3 C47_3 O42_3 -159.7(10) . . . . ?
C42_3 C41_3 C47_3 O42_3 23.1(14) . . . . ?
C46_3 C41_3 C47_3 O41_3 17.9(14) . . . . ?
C42_3 C41_3 C47_3 O41_3 -159.4(9) . . . . ?
C46_3 C41_3 C42_3 C43_3 -4.7(14) . . . . ?
C47_3 C41_3 C42_3 C43_3 172.7(9) . . . . ?
C41_3 C42_3 C43_3 C44_3 2.2(15) . . . . ?
C41_3 C42_3 C43_3 N43_3 -178.6(9) . . . . ?
C44_3 C43_3 N43_3 O43_3 168.9(11) . . . . ?
C42_3 C43_3 N43_3 O43_3 -10.3(17) . . . . ?
C44_3 C43_3 N43_3 O44_3 -13.9(17) . . . . ?
C42_3 C43_3 N43_3 O44_3 166.9(11) . . . . ?
C42_3 C43_3 C44_3 C45_3 1.7(16) . . . . ?
N43_3 C43_3 C44_3 C45_3 -177.4(10) . . . . ?
C43_3 C44_3 C45_3 C46_3 -3.4(16) . . . . ?
C43_3 C44_3 C45_3 N45_3 176.8(9) . . . . ?
C44_3 C45_3 N45_3 O45_3 10.7(15) . . . . ?
C46_3 C45_3 N45_3 O45_3 -169.2(10) . . . . ?
C44_3 C45_3 N45_3 O46_3 -173.4(10) . . . . ?
C46_3 C45_3 N45_3 O46_3 6.7(15) . . . . ?
C44_3 C45_3 C46_3 C41_3 1.0(16) . . . . ?
N45_3 C45_3 C46_3 C41_3 -179.2(9) . . . . ?
C42_3 C41_3 C46_3 C45_3 3.2(14) . . . . ?
C47_3 C41_3 C46_3 C45_3 -174.0(9) . . . . ?
C46_4 C41_4 C47_4 O41_4 -3.4(14) . . . . ?
C42_4 C41_4 C47_4 O41_4 179.3(9) . . . . ?
C46_4 C41_4 C47_4 O42_4 179.9(9) . . . . ?
C42_4 C41_4 C47_4 O42_4 2.6(14) . . . . ?
C46_4 C41_4 C42_4 C43_4 0.4(15) . . . . ?
C47_4 C41_4 C42_4 C43_4 177.7(9) . . . . ?
C41_4 C42_4 C43_4 C44_4 -1.6(15) . . . . ?
C41_4 C42_4 C43_4 N43_4 178.0(9) . . . . ?
C44_4 C43_4 N43_4 O43_4 169.9(9) . . . . ?
C42_4 C43_4 N43_4 O43_4 -9.8(14) . . . . ?
C44_4 C43_4 N43_4 O44_4 -9.0(14) . . . . ?
C42_4 C43_4 N43_4 O44_4 171.3(9) . . . . ?
C42_4 C43_4 C44_4 C45_4 2.6(16) . . . . ?
N43_4 C43_4 C44_4 C45_4 -177.0(9) . . . . ?
C43_4 C44_4 C45_4 C46_4 -2.6(15) . . . . ?
C43_4 C44_4 C45_4 N45_4 -179.4(9) . . . . ?
C44_4 C45_4 N45_4 O46_4 -163.3(10) . . . . ?
C46_4 C45_4 N45_4 O46_4 19.7(14) . . . . ?
C44_4 C45_4 N45_4 O45_4 19.7(14) . . . . ?
C46_4 C45_4 N45_4 O45_4 -157.2(9) . . . . ?
C42_4 C41_4 C46_4 C45_4 -0.4(15) . . . . ?
C47_4 C41_4 C46_4 C45_4 -177.7(9) . . . . ?
C44_4 C45_4 C46_4 C41_4 1.6(15) . . . . ?
N45_4 C45_4 C46_4 C41_4 178.4(9) . . . . ?
C16_1 C11_1 C12_1 C13_1 -0.3(12) . . . . ?
C17_1 C11_1 C12_1 C13_1 179.5(8) . . . . ?
C16_1 C11_1 C12_1 O12_1 -177.7(7) . . . . ?
C17_1 C11_1 C12_1 O12_1 2.1(12) . . . . ?
C11_1 C12_1 O12_1 C37_1 -102.3(8) . . . . ?
C13_1 C12_1 O12_1 C37_1 80.2(10) . . . . ?
O16_2 C37_1 O12_1 C12_1 -91.7(9) . . . . ?
C11_1 C12_1 C13_1 C14_1 1.2(12) . . . . ?
O12_1 C12_1 C13_1 C14_1 178.5(7) . . . . ?
C11_1 C12_1 C13_1 C31_1 178.6(7) . . . . ?
O12_1 C12_1 C13_1 C31_1 -4.2(11) . . . . ?
C15_2 C31_1 C13_1 C14_1 92.2(9) . . . . ?
C32_1 C31_1 C13_1 C14_1 -35.6(11) . . . . ?
C15_2 C31_1 C13_1 C12_1 -85.0(9) . . . . ?
C32_1 C31_1 C13_1 C12_1 147.2(7) . . . . ?
C12_1 C13_1 C14_1 C15_1 -2.3(12) . . . . ?
C31_1 C13_1 C14_1 C15_1 -179.6(7) . . . . ?
C13_1 C14_1 C15_1 C16_1 2.4(12) . . . . ?
C13_1 C14_1 C15_1 C31_4 175.7(7) . . . . ?
C13_4 C31_4 C15_1 C14_1 -88.9(10) . . . . ?
C32_4 C31_4 C15_1 C14_1 40.3(11) . . . . ?
C13_4 C31_4 C15_1 C16_1 84.5(9) . . . . ?
C32_4 C31_4 C15_1 C16_1 -146.3(7) . . . . ?
C14_1 C15_1 C16_1 O16_1 -178.4(7) . . . . ?
C31_4 C15_1 C16_1 O16_1 8.0(11) . . . . ?
C14_1 C15_1 C16_1 C11_1 -1.4(12) . . . . ?
C31_4 C15_1 C16_1 C11_1 -175.0(7) . . . . ?
C12_1 C11_1 C16_1 O16_1 177.5(7) . . . . ?
C17_1 C11_1 C16_1 O16_1 -2.3(11) . . . . ?
C12_1 C11_1 C16_1 C15_1 0.4(12) . . . . ?
C17_1 C11_1 C16_1 C15_1 -179.4(7) . . . . ?
C15_1 C16_1 O16_1 C37_4 -88.2(9) . . . . ?
C11_1 C16_1 O16_1 C37_4 94.8(9) . . . . ?
O12_4 C37_4 O16_1 C16_1 90.6(9) . . . . ?
C16_2 C11_2 C12_2 O12_2 -177.7(8) . . . . ?
C17_2 C11_2 C12_2 O12_2 3.5(13) . . . . ?
C16_2 C11_2 C12_2 C13_2 -0.3(13) . . . . ?
C17_2 C11_2 C12_2 C13_2 -179.2(8) . . . . ?
C13_2 C12_2 O12_2 C37_2 80.8(10) . . . . ?
C11_2 C12_2 O12_2 C37_2 -101.8(9) . . . . ?
O16_3 C37_2 O12_2 C12_2 -92.9(8) . . . . ?
O12_2 C12_2 C13_2 C14_2 177.9(8) . . . . ?
C11_2 C12_2 C13_2 C14_2 0.7(13) . . . . ?
O12_2 C12_2 C13_2 C31_2 -5.4(13) . . . . ?
C11_2 C12_2 C13_2 C31_2 177.4(8) . . . . ?
C32_2 C31_2 C13_2 C14_2 -34.3(12) . . . . ?
C15_3 C31_2 C13_2 C14_2 92.6(10) . . . . ?
C32_2 C31_2 C13_2 C12_2 149.2(9) . . . . ?
C15_3 C31_2 C13_2 C12_2 -84.0(10) . . . . ?
C12_2 C13_2 C14_2 C15_2 -1.8(13) . . . . ?
C31_2 C13_2 C14_2 C15_2 -178.4(8) . . . . ?
C13_2 C14_2 C15_2 C16_2 2.5(13) . . . . ?
C13_2 C14_2 C15_2 C31_1 177.0(8) . . . . ?
C13_1 C31_1 C15_2 C16_2 81.9(10) . . . . ?
C32_1 C31_1 C15_2 C16_2 -150.2(9) . . . . ?
C13_1 C31_1 C15_2 C14_2 -92.4(10) . . . . ?
C32_1 C31_1 C15_2 C14_2 35.5(12) . . . . ?
C14_2 C15_2 C16_2 C11_2 -2.1(14) . . . . ?
C31_1 C15_2 C16_2 C11_2 -176.7(9) . . . . ?
C14_2 C15_2 C16_2 O16_2 -176.7(8) . . . . ?
C31_1 C15_2 C16_2 O16_2 8.7(14) . . . . ?
C12_2 C11_2 C16_2 C15_2 1.0(14) . . . . ?
C17_2 C11_2 C16_2 C15_2 179.9(9) . . . . ?
C12_2 C11_2 C16_2 O16_2 176.0(8) . . . . ?
C17_2 C11_2 C16_2 O16_2 -5.2(13) . . . . ?
O12_1 C37_1 O16_2 C16_2 92.6(9) . . . . ?
C15_2 C16_2 O16_2 C37_1 -84.9(10) . . . . ?
C11_2 C16_2 O16_2 C37_1 100.1(9) . . . . ?
C16_3 C11_3 C12_3 O12_3 -179.8(7) . . . . ?
C17_3 C11_3 C12_3 O12_3 5.7(12) . . . . ?
C16_3 C11_3 C12_3 C13_3 -4.5(13) . . . . ?
C17_3 C11_3 C12_3 C13_3 -179.1(7) . . . . ?
C11_3 C12_3 O12_3 C37_3 -99.5(9) . . . . ?
C13_3 C12_3 O12_3 C37_3 85.1(9) . . . . ?
O16_4 C37_3 O12_3 C12_3 -95.8(9) . . . . ?
C11_3 C12_3 C13_3 C14_3 3.1(12) . . . . ?
O12_3 C12_3 C13_3 C14_3 178.5(7) . . . . ?
C11_3 C12_3 C13_3 C31_3 179.7(8) . . . . ?
O12_3 C12_3 C13_3 C31_3 -4.9(11) . . . . ?
C15_4 C31_3 C13_3 C14_3 91.5(9) . . . . ?
C32_3 C31_3 C13_3 C14_3 -37.4(11) . . . . ?
C15_4 C31_3 C13_3 C12_3 -84.9(9) . . . . ?
C32_3 C31_3 C13_3 C12_3 146.3(7) . . . . ?
C12_3 C13_3 C14_3 C15_3 -2.2(12) . . . . ?
C31_3 C13_3 C14_3 C15_3 -178.7(8) . . . . ?
C13_3 C14_3 C15_3 C16_3 2.6(12) . . . . ?
C13_3 C14_3 C15_3 C31_2 176.6(7) . . . . ?
C32_2 C31_2 C15_3 C14_3 38.4(11) . . . . ?
C13_2 C31_2 C15_3 C14_3 -88.9(9) . . . . ?
C32_2 C31_2 C15_3 C16_3 -147.6(8) . . . . ?
C13_2 C31_2 C15_3 C16_3 85.1(9) . . . . ?
C12_3 C11_3 C16_3 O16_3 -179.6(8) . . . . ?
C17_3 C11_3 C16_3 O16_3 -5.1(12) . . . . ?
C12_3 C11_3 C16_3 C15_3 4.8(13) . . . . ?
C17_3 C11_3 C16_3 C15_3 179.3(7) . . . . ?
C14_3 C15_3 C16_3 C11_3 -3.8(12) . . . . ?
C31_2 C15_3 C16_3 C11_3 -178.0(7) . . . . ?
C14_3 C15_3 C16_3 O16_3 -179.4(7) . . . . ?
C31_2 C15_3 C16_3 O16_3 6.4(11) . . . . ?
C11_3 C16_3 O16_3 C37_2 99.3(9) . . . . ?
C15_3 C16_3 O16_3 C37_2 -85.1(9) . . . . ?
O12_2 C37_2 O16_3 C16_3 96.8(9) . . . . ?
C16_4 C11_4 C12_4 O12_4 -172.2(8) . . . . ?
C17_4 C11_4 C12_4 O12_4 7.8(12) . . . . ?
C16_4 C11_4 C12_4 C13_4 3.6(13) . . . . ?
C17_4 C11_4 C12_4 C13_4 -176.4(9) . . . . ?
C13_4 C12_4 O12_4 C37_4 84.4(10) . . . . ?
C11_4 C12_4 O12_4 C37_4 -100.0(9) . . . . ?
O16_1 C37_4 O12_4 C12_4 -87.5(9) . . . . ?
O12_4 C12_4 C13_4 C14_4 175.6(8) . . . . ?
C11_4 C12_4 C13_4 C14_4 0.1(13) . . . . ?
O12_4 C12_4 C13_4 C31_4 -10.7(13) . . . . ?
C11_4 C12_4 C13_4 C31_4 173.8(8) . . . . ?
C15_1 C31_4 C13_4 C12_4 -80.9(10) . . . . ?
C32_4 C31_4 C13_4 C12_4 148.9(8) . . . . ?
C15_1 C31_4 C13_4 C14_4 92.6(10) . . . . ?
C32_4 C31_4 C13_4 C14_4 -37.6(12) . . . . ?
C12_4 C13_4 C14_4 C15_4 -3.5(13) . . . . ?
C31_4 C13_4 C14_4 C15_4 -177.0(8) . . . . ?
C13_4 C14_4 C15_4 C16_4 2.9(13) . . . . ?
C13_4 C14_4 C15_4 C31_3 178.6(8) . . . . ?
C13_3 C31_3 C15_4 C16_4 81.3(11) . . . . ?
C32_3 C31_3 C15_4 C16_4 -149.7(9) . . . . ?
C13_3 C31_3 C15_4 C14_4 -94.2(10) . . . . ?
C32_3 C31_3 C15_4 C14_4 34.8(12) . . . . ?
C14_4 C15_4 C16_4 C11_4 1.2(14) . . . . ?
C31_3 C15_4 C16_4 C11_4 -174.5(8) . . . . ?
C14_4 C15_4 C16_4 O16_4 -175.7(8) . . . . ?
C31_3 C15_4 C16_4 O16_4 8.6(13) . . . . ?
C17_4 C11_4 C16_4 C15_4 175.7(9) . . . . ?
C12_4 C11_4 C16_4 C15_4 -4.3(14) . . . . ?
C17_4 C11_4 C16_4 O16_4 -7.3(13) . . . . ?
C12_4 C11_4 C16_4 O16_4 172.7(8) . . . . ?
C15_4 C16_4 O16_4 C37_3 -82.0(10) . . . . ?
C11_4 C16_4 O16_4 C37_3 100.8(9) . . . . ?
O12_3 C37_3 O16_4 C16_4 91.0(8) . . . . ?
C26_1 N21_1 C22_1 N22_1 179.0(8) . . . . ?
C26_1 N21_1 C22_1 C23_1 -2.8(14) . . . . ?
N22_1 C22_1 C23_1 C24_1 178.2(9) . . . . ?
N21_1 C22_1 C23_1 C24_1 0.1(14) . . . . ?
C22_1 C23_1 C24_1 C25_1 1.0(15) . . . . ?
C23_1 C24_1 C25_1 C26_1 0.5(14) . . . . ?
C23_1 C24_1 C25_1 C27_1 -175.9(9) . . . . ?
C22_1 N21_1 C26_1 C25_1 4.5(14) . . . . ?
C24_1 C25_1 C26_1 N21_1 -3.3(14) . . . . ?
C27_1 C25_1 C26_1 N21_1 173.3(9) . . . . ?
C26_2 N21_2 C22_2 C23_2 -5.1(16) . . . . ?
C26_2 N21_2 C22_2 N22_2 175.6(8) . . . . ?
N21_2 C22_2 C23_2 C24_2 5.9(18) . . . . ?
N22_2 C22_2 C23_2 C24_2 -174.9(10) . . . . ?
C22_2 C23_2 C24_2 C25_2 -1.4(17) . . . . ?
C23_2 C24_2 C25_2 C26_2 -3.2(15) . . . . ?
C23_2 C24_2 C25_2 C27_2 173.2(10) . . . . ?
C22_2 N21_2 C26_2 C25_2 -0.1(15) . . . . ?
C24_2 C25_2 C26_2 N21_2 4.1(15) . . . . ?
C27_2 C25_2 C26_2 N21_2 -172.4(9) . . . . ?
C26_3 N21_3 C22_3 N22_3 -178.4(8) . . . . ?
C26_3 N21_3 C22_3 C23_3 2.5(14) . . . . ?
N21_3 C22_3 C23_3 C24_3 0.3(15) . . . . ?
N22_3 C22_3 C23_3 C24_3 -178.8(10) . . . . ?
C22_3 C23_3 C24_3 C25_3 -3.3(15) . . . . ?
C23_3 C24_3 C25_3 C26_3 3.4(15) . . . . ?
C23_3 C24_3 C25_3 C27_3 -177.6(9) . . . . ?
C24_3 C25_3 C26_3 N21_3 -0.5(14) . . . . ?
C27_3 C25_3 C26_3 N21_3 -179.5(9) . . . . ?
C22_3 N21_3 C26_3 C25_3 -2.3(14) . . . . ?
C26_4 N21_4 C22_4 N22_4 176.7(8) . . . . ?
C26_4 N21_4 C22_4 C23_4 -2.6(14) . . . . ?
N21_4 C22_4 C23_4 C24_4 2.7(14) . . . . ?
N22_4 C22_4 C23_4 C24_4 -176.5(9) . . . . ?
C22_4 C23_4 C24_4 C25_4 -1.6(15) . . . . ?
C23_4 C24_4 C25_4 C26_4 0.6(14) . . . . ?
C23_4 C24_4 C25_4 C27_4 175.7(10) . . . . ?
C22_4 N21_4 C26_4 C25_4 1.5(13) . . . . ?
C24_4 C25_4 C26_4 N21_4 -0.5(14) . . . . ?
C27_4 C25_4 C26_4 N21_4 -176.0(8) . . . . ?
